data_4330924
loop_
_publ_author_name
'Nick A. Giffin'
'Arthur D. Hendsbee'
'Tracey L. Roemmele'
'Michael D. Lumsden'
'Cory C. Pye'
'Jason D. Masuda'

_publ_contact_author_address
; The Maritimes Centre for Green Chemistry
  Department of Chemistry
  Saint Mary's University
  923 Robie St
  Halifax, Nova Scotia
  B3H 3C3 
  Canada
;
_publ_contact_author_email jason.masuda@smu.ca
_publ_contact_author_name 'Jason D. Masuda'
_publ_section_title
;
 Preparation of a Diphosphine with Persistent Phosphinyl Radical Character
 in Solution: Characterization, Reactivity with O2, S8, Se, Te, and P4,
 and Electronic Structure Calculations
;
_journal_name_full 'Inorganic Chemistry'
_journal_page_first 11837
_journal_page_last 11850
_journal_paper_doi 10.1021/ic301758k
_journal_volume 51
_journal_year 2012
_chemical_formula_sum 'C52 H76 N4 P2 Se'
_chemical_formula_weight 898.07
_chemical_name_systematic
; 
 ? 
;
_space_group_IT_number 2
_symmetry_cell_setting triclinic
_symmetry_space_group_name_Hall '-P 1'
_symmetry_space_group_name_H-M 'P -1'
_atom_sites_solution_hydrogens geom
_atom_sites_solution_primary direct
_atom_sites_solution_secondary difmap
_audit_creation_method SHELXL-97
_cell_angle_alpha 67.160(3)
_cell_angle_beta 84.262(3)
_cell_angle_gamma 83.823(3)
_cell_formula_units_Z 8
_cell_length_a 20.648(5)
_cell_length_b 23.568(6)
_cell_length_c 24.274(6)
_cell_measurement_reflns_used 9894
_cell_measurement_temperature 130(2)
_cell_measurement_theta_max 27.17
_cell_measurement_theta_min 2.26
_cell_volume 10801(5)
_computing_cell_refinement 'Bruker SAINT'
_computing_data_collection 'Bruker APEX2'
_computing_data_reduction 'Bruker SAINT'
_computing_molecular_graphics 'Bruker SHELXTL'
_computing_publication_material 'Bruker SHELXTL'
_computing_structure_refinement 'SHELXL-97 (Sheldrick, 2008)'
_computing_structure_solution 'SHELXS-97 (Sheldrick, 2008)'
_diffrn_ambient_temperature 130(2)
_diffrn_measured_fraction_theta_full 0.977
_diffrn_measured_fraction_theta_max 0.977
_diffrn_measurement_device_type 'Bruker APEX-II CCD'
_diffrn_measurement_method '\f and \w scans'
_diffrn_radiation_monochromator graphite
_diffrn_radiation_source 'fine-focus sealed tube'
_diffrn_radiation_type MoK\a
_diffrn_radiation_wavelength 0.71073
_diffrn_reflns_av_R_equivalents 0.0763
_diffrn_reflns_av_sigmaI/netI 0.1492
_diffrn_reflns_limit_h_max 21
_diffrn_reflns_limit_h_min -24
_diffrn_reflns_limit_k_max 27
_diffrn_reflns_limit_k_min -28
_diffrn_reflns_limit_l_max 28
_diffrn_reflns_limit_l_min -28
_diffrn_reflns_number 70274
_diffrn_reflns_theta_full 25.00
_diffrn_reflns_theta_max 25.00
_diffrn_reflns_theta_min 1.91
_exptl_absorpt_coefficient_mu 0.789
_exptl_absorpt_correction_T_max 0.9331
_exptl_absorpt_correction_T_min 0.8217
_exptl_absorpt_correction_type multi-scan
_exptl_absorpt_process_details '(SADABS: Bruker: 2008)'
_exptl_crystal_density_diffrn 1.105
_exptl_crystal_density_method not-measured
_exptl_crystal_F_000 3840
_exptl_crystal_size_max 0.26
_exptl_crystal_size_mid 0.22
_exptl_crystal_size_min 0.09
_platon_squeeze_details
;
The unit cell contains 5 toluene which have been treated as a diffuse 
contribution to the overall scattering without specific atom positions by 
SQUEEZE/PLATON.
;
_refine_diff_density_max 5.462
_refine_diff_density_min -0.700
_refine_diff_density_rms 0.150
_refine_ls_extinction_method mutli-scan
_refine_ls_goodness_of_fit_ref 0.963
_refine_ls_hydrogen_treatment constr
_refine_ls_matrix_type full
_refine_ls_number_parameters 2189
_refine_ls_number_reflns 37157
_refine_ls_number_restraints 2112
_refine_ls_restrained_S_all 0.962
_refine_ls_R_factor_all 0.1588
_refine_ls_R_factor_gt 0.0993
_refine_ls_shift/su_max 0.001
_refine_ls_shift/su_mean 0.000
_refine_ls_structure_factor_coef Fsqd
_refine_ls_weighting_details 'calc w=1/[\s^2^(Fo^2^)+(0.1661P)^2^+0.0000P] where P=(Fo^2^+2Fc^2^)/3'
_refine_ls_weighting_scheme calc
_refine_ls_wR_factor_gt 0.2451
_refine_ls_wR_factor_ref 0.2752
_reflns_number_gt 20237
_reflns_number_total 37157
_reflns_threshold_expression >2sigma(I)
_cod_data_source_file ic301758k_si_001_5.cif
_cod_data_source_block Compound_5
_cod_database_code 4330924

loop_
_symmetry_equiv_pos_as_xyz
'x, y, z'
'-x, -y, -z'

loop_
_atom_site_label
_atom_site_type_symbol
_atom_site_fract_x
_atom_site_fract_y
_atom_site_fract_z
_atom_site_U_iso_or_equiv
_atom_site_adp_type
_atom_site_occupancy
_atom_site_symmetry_multiplicity
_atom_site_calc_flag
_atom_site_refinement_flags
Se3 Se 0.78291(3) 0.29433(3) 1.02762(3) 0.02132(18) Uani 1 1 d U
P5 P 0.87519(8) 0.27470(8) 0.96949(7) 0.0191(4) Uani 1 1 d U
P6 P 0.72294(8) 0.25856(8) 0.97210(7) 0.0189(4) Uani 1 1 d U
Se4 Se 0.71575(3) 0.38969(3) 0.22128(3) 0.02096(18) Uani 1 1 d U
Se1 Se 0.75786(3) 0.88848(3) 0.72092(3) 0.02071(18) Uani 1 1 d U
Se2 Se 0.75915(3) 0.79428(3) 0.52563(3) 0.02253(18) Uani 1 1 d U
P2 P 0.67314(8) 0.91571(8) 0.78040(7) 0.0193(4) Uani 1 1 d U
P3 P 0.68473(8) 0.77807(8) 0.46577(7) 0.0195(4) Uani 1 1 d U
P8 P 0.62595(8) 0.43067(8) 0.26467(7) 0.0173(4) Uani 1 1 d U
P4 P 0.84101(8) 0.75979(8) 0.46905(8) 0.0207(4) Uani 1 1 d U
P7 P 0.78031(8) 0.41851(8) 0.27896(7) 0.0184(4) Uani 1 1 d U
P1 P 0.82634(8) 0.93128(8) 0.76367(7) 0.0178(4) Uani 1 1 d U
N2 N 0.8718(3) 0.8740(2) 0.8131(2) 0.0210(11) Uani 1 1 d U
N1 N 0.8919(2) 0.9475(2) 0.7129(2) 0.0174(10) Uani 1 1 d U
N3 N 0.6254(3) 0.9751(2) 0.7364(2) 0.0243(10) Uani 1 1 d U
N4 N 0.6165(3) 0.8667(3) 0.7863(2) 0.0221(10) Uani 1 1 d U
C1 C 0.9528(3) 0.9114(3) 0.7351(3) 0.0231(13) Uani 1 1 d U
H1A H 0.9792 0.9344 0.7502 0.028 Uiso 1 1 calc R
H1B H 0.9790 0.9016 0.7030 0.028 Uiso 1 1 calc R
C2 C 0.9315(3) 0.8534(3) 0.7851(3) 0.0239(13) Uani 1 1 d U
H2A H 0.9221 0.8225 0.7692 0.029 Uiso 1 1 calc R
H2B H 0.9655 0.8351 0.8143 0.029 Uiso 1 1 calc R
C4 C 0.5554(3) 0.8955(3) 0.7569(3) 0.0228(13) Uani 1 1 d U
H4A H 0.5212 0.9023 0.7859 0.027 Uiso 1 1 calc R
H4B H 0.5389 0.8696 0.7384 0.027 Uiso 1 1 calc R
C3 C 0.5754(3) 0.9566(3) 0.7095(3) 0.0260(13) Uani 1 1 d U
H3A H 0.5932 0.9514 0.6722 0.031 Uiso 1 1 calc R
H3B H 0.5377 0.9878 0.7001 0.031 Uiso 1 1 calc R
C30 C 0.8445(3) 0.7798(3) 0.8972(3) 0.0256(12) Uani 1 1 d U
C29 C 0.8543(3) 0.8419(3) 0.8758(3) 0.0236(11) Uani 1 1 d U
C22 C 0.8991(4) 1.0606(3) 0.6662(3) 0.0291(12) Uani 1 1 d U
C18 C 0.9007(3) 0.9975(3) 0.6043(3) 0.0231(12) Uani 1 1 d U
C34 C 0.8523(4) 0.8738(3) 0.9141(3) 0.0300(12) Uani 1 1 d U
C17 C 0.8959(3) 1.0027(3) 0.6606(3) 0.0217(11) Uani 1 1 d U
C26 C 0.8983(3) 0.9371(3) 0.5980(3) 0.0270(13) Uani 1 1 d U
H26 H 0.8929 0.9043 0.6391 0.032 Uiso 1 1 calc R
C38 C 0.8431(3) 0.7427(3) 0.8573(3) 0.0258(13) Uani 1 1 d U
H38 H 0.8453 0.7724 0.8146 0.031 Uiso 1 1 calc R
C35 C 0.8631(4) 0.9423(4) 0.8923(3) 0.0356(15) Uani 1 1 d U
H35 H 0.8525 0.9612 0.8493 0.043 Uiso 1 1 calc R
C19 C 0.9080(3) 1.0513(3) 0.5536(3) 0.0272(13) Uani 1 1 d U
H19 H 0.9112 1.0491 0.5151 0.033 Uiso 1 1 calc R
C21 C 0.9051(4) 1.1123(3) 0.6126(3) 0.0330(14) Uani 1 1 d U
H21 H 0.9055 1.1520 0.6141 0.040 Uiso 1 1 calc R
C20 C 0.9106(3) 1.1068(3) 0.5575(3) 0.0319(14) Uani 1 1 d U
H20 H 0.9162 1.1425 0.5220 0.038 Uiso 1 1 calc R
C33 C 0.8393(4) 0.8407(4) 0.9750(3) 0.0352(14) Uani 1 1 d U
H33 H 0.8353 0.8618 1.0016 0.042 Uiso 1 1 calc R
C27 C 0.8408(4) 0.9368(4) 0.5626(3) 0.0383(19) Uani 1 1 d U
H27A H 0.7999 0.9473 0.5818 0.057 Uiso 1 1 calc R
H27B H 0.8398 0.8957 0.5617 0.057 Uiso 1 1 calc R
H27C H 0.8462 0.9673 0.5215 0.057 Uiso 1 1 calc R
C39 C 0.7806(4) 0.7095(3) 0.8687(4) 0.0390(19) Uani 1 1 d U
H39A H 0.7793 0.6774 0.9092 0.058 Uiso 1 1 calc R
H39B H 0.7798 0.6905 0.8393 0.058 Uiso 1 1 calc R
H39C H 0.7427 0.7392 0.8649 0.058 Uiso 1 1 calc R
C28 C 0.9622(4) 0.9203(4) 0.5674(3) 0.0342(18) Uani 1 1 d U
H28A H 0.9689 0.9523 0.5274 0.051 Uiso 1 1 calc R
H28B H 0.9594 0.8805 0.5641 0.051 Uiso 1 1 calc R
H28C H 0.9988 0.9174 0.5914 0.051 Uiso 1 1 calc R
C32 C 0.8320(4) 0.7777(4) 0.9977(3) 0.0383(15) Uani 1 1 d U
H32 H 0.8259 0.7557 1.0397 0.046 Uiso 1 1 calc R
C31 C 0.8338(4) 0.7470(4) 0.9590(3) 0.0342(14) Uani 1 1 d U
H31 H 0.8279 0.7041 0.9742 0.041 Uiso 1 1 calc R
C40 C 0.9036(4) 0.6959(3) 0.8662(4) 0.0384(19) Uani 1 1 d U
H40A H 0.9433 0.7174 0.8602 0.058 Uiso 1 1 calc R
H40B H 0.9050 0.6762 0.8371 0.058 Uiso 1 1 calc R
H40C H 0.9007 0.6643 0.9069 0.058 Uiso 1 1 calc R
C23 C 0.8978(4) 1.0648(4) 0.7260(3) 0.0378(15) Uani 1 1 d U
H23 H 0.8974 1.0222 0.7578 0.045 Uiso 1 1 calc R
C36 C 0.9337(5) 0.9511(4) 0.8936(5) 0.070(3) Uani 1 1 d U
H36A H 0.9608 0.9268 0.8740 0.105 Uiso 1 1 calc R
H36B H 0.9451 0.9375 0.9353 0.105 Uiso 1 1 calc R
H36C H 0.9413 0.9949 0.8725 0.105 Uiso 1 1 calc R
C42 C 0.6118(4) 1.0558(4) 0.7770(4) 0.0441(14) Uani 1 1 d U
C41 C 0.6313(4) 1.0382(3) 0.7273(4) 0.0335(12) Uani 1 1 d U
C46 C 0.6511(4) 1.0801(3) 0.6717(4) 0.0407(14) Uani 1 1 d U
C47 C 0.6663(4) 1.0623(4) 0.6183(4) 0.0396(16) Uani 1 1 d U
H47 H 0.6721 1.0162 0.6331 0.048 Uiso 1 1 calc R
C49 C 0.6084(4) 1.0842(3) 0.5771(4) 0.041(2) Uani 1 1 d U
H49A H 0.5686 1.0666 0.6002 0.062 Uiso 1 1 calc R
H49B H 0.6177 1.0706 0.5437 0.062 Uiso 1 1 calc R
H49C H 0.6021 1.1294 0.5616 0.062 Uiso 1 1 calc R
C45 C 0.6527(4) 1.1426(4) 0.6639(4) 0.0504(16) Uani 1 1 d U
H45 H 0.6641 1.1727 0.6257 0.060 Uiso 1 1 calc R
C50 C 0.5863(5) 1.0115(4) 0.8386(4) 0.0485(17) Uani 1 1 d U
H50 H 0.5777 0.9723 0.8347 0.058 Uiso 1 1 calc R
C44 C 0.6370(5) 1.1594(4) 0.7136(4) 0.0570(17) Uani 1 1 d U
H44 H 0.6400 1.2011 0.7087 0.068 Uiso 1 1 calc R
C43 C 0.6174(5) 1.1178(4) 0.7685(4) 0.0546(17) Uani 1 1 d U
H43 H 0.6076 1.1307 0.8012 0.066 Uiso 1 1 calc R
C48 C 0.7281(4) 1.0879(4) 0.5813(4) 0.054(2) Uani 1 1 d U
H48A H 0.7227 1.1331 0.5644 0.081 Uiso 1 1 calc R
H48B H 0.7364 1.0728 0.5487 0.081 Uiso 1 1 calc R
H48C H 0.7651 1.0744 0.6069 0.081 Uiso 1 1 calc R
C52 C 0.5238(6) 1.0366(5) 0.8604(5) 0.084(3) Uani 1 1 d U
H52A H 0.5296 1.0774 0.8601 0.125 Uiso 1 1 calc R
H52B H 0.5116 1.0087 0.9012 0.125 Uiso 1 1 calc R
H52C H 0.4893 1.0401 0.8340 0.125 Uiso 1 1 calc R
C51 C 0.6398(6) 0.9959(5) 0.8840(5) 0.076(3) Uani 1 1 d U
H51A H 0.6473 1.0332 0.8905 0.115 Uiso 1 1 calc R
H51B H 0.6805 0.9808 0.8680 0.115 Uiso 1 1 calc R
H51C H 0.6255 0.9641 0.9221 0.115 Uiso 1 1 calc R
C53 C 0.6182(3) 0.8023(3) 0.8253(3) 0.0219(11) Uani 1 1 d U
C55 C 0.6229(3) 0.6967(3) 0.8375(3) 0.0318(14) Uani 1 1 d U
H55 H 0.6254 0.6663 0.8205 0.038 Uiso 1 1 calc R
C54 C 0.6228(3) 0.7587(3) 0.8001(3) 0.0246(12) Uani 1 1 d U
C58 C 0.6140(3) 0.7854(3) 0.8875(3) 0.0272(12) Uani 1 1 d U
C57 C 0.6172(4) 0.7225(3) 0.9230(3) 0.0338(14) Uani 1 1 d U
H57 H 0.6177 0.7097 0.9652 0.041 Uiso 1 1 calc R
C62 C 0.6079(3) 0.8321(4) 0.9176(3) 0.0314(14) Uani 1 1 d U
H62 H 0.6071 0.8742 0.8852 0.038 Uiso 1 1 calc R
C60 C 0.5730(4) 0.7575(4) 0.7097(4) 0.041(2) Uani 1 1 d U
H60A H 0.5718 0.7125 0.7266 0.062 Uiso 1 1 calc R
H60B H 0.5778 0.7723 0.6659 0.062 Uiso 1 1 calc R
H60C H 0.5324 0.7764 0.7218 0.062 Uiso 1 1 calc R
C56 C 0.6196(4) 0.6786(4) 0.8987(3) 0.0365(14) Uani 1 1 d U
H56 H 0.6189 0.6361 0.9239 0.044 Uiso 1 1 calc R
C61 C 0.6945(4) 0.7456(4) 0.7140(3) 0.0358(18) Uani 1 1 d U
H61A H 0.7315 0.7555 0.7301 0.054 Uiso 1 1 calc R
H61B H 0.7003 0.7616 0.6702 0.054 Uiso 1 1 calc R
H61C H 0.6924 0.7007 0.7296 0.054 Uiso 1 1 calc R
C59 C 0.6312(3) 0.7754(3) 0.7328(3) 0.0253(13) Uani 1 1 d U
H59 H 0.6329 0.8212 0.7130 0.030 Uiso 1 1 calc R
C63 C 0.6666(4) 0.8250(5) 0.9542(4) 0.058(2) Uani 1 1 d U
H63A H 0.6644 0.8593 0.9677 0.087 Uiso 1 1 calc R
H63B H 0.7070 0.8252 0.9292 0.087 Uiso 1 1 calc R
H63C H 0.6660 0.7858 0.9890 0.087 Uiso 1 1 calc R
C64 C 0.5437(4) 0.8272(5) 0.9548(4) 0.056(2) Uani 1 1 d U
H64A H 0.5442 0.7874 0.9887 0.084 Uiso 1 1 calc R
H64B H 0.5077 0.8306 0.9300 0.084 Uiso 1 1 calc R
H64C H 0.5375 0.8607 0.9698 0.084 Uiso 1 1 calc R
N6 N 0.6420(3) 0.7174(2) 0.5061(2) 0.0233(10) Uani 1 1 d U
N8 N 0.9059(3) 0.7383(3) 0.5125(2) 0.0231(11) Uani 1 1 d U
N7 N 0.8800(3) 0.8206(3) 0.4208(2) 0.0263(11) Uani 1 1 d U
N5 N 0.6188(3) 0.8258(2) 0.4705(2) 0.0224(10) Uani 1 1 d U
C8 C 0.9620(3) 0.7755(3) 0.4870(3) 0.0276(14) Uani 1 1 d U
H8A H 0.9934 0.7562 0.4647 0.033 Uiso 1 1 calc R
H8B H 0.9847 0.7800 0.5190 0.033 Uiso 1 1 calc R
C6 C 0.5847(3) 0.7307(3) 0.5413(3) 0.0272(14) Uani 1 1 d U
H6A H 0.5973 0.7302 0.5798 0.033 Uiso 1 1 calc R
H6B H 0.5519 0.7003 0.5495 0.033 Uiso 1 1 calc R
C5 C 0.5579(3) 0.7961(3) 0.5008(3) 0.0286(14) Uani 1 1 d U
H5A H 0.5288 0.7943 0.4716 0.034 Uiso 1 1 calc R
H5B H 0.5339 0.8182 0.5249 0.034 Uiso 1 1 calc R
C7 C 0.9344(3) 0.8360(3) 0.4465(3) 0.0266(13) Uani 1 1 d U
H7A H 0.9674 0.8574 0.4147 0.032 Uiso 1 1 calc R
H7B H 0.9183 0.8626 0.4688 0.032 Uiso 1 1 calc R
C70 C 0.6100(3) 0.9313(3) 0.4661(3) 0.0245(12) Uani 1 1 d U
C65 C 0.6128(3) 0.8912(3) 0.4364(3) 0.0240(11) Uani 1 1 d U
C66 C 0.6051(4) 0.9135(3) 0.3741(3) 0.0305(12) Uani 1 1 d U
C69 C 0.6012(3) 0.9943(3) 0.4330(3) 0.0306(14) Uani 1 1 d U
H69 H 0.5988 1.0222 0.4529 0.037 Uiso 1 1 calc R
C71 C 0.6161(3) 0.9079(3) 0.5338(3) 0.0264(14) Uani 1 1 d U
H71 H 0.6243 0.8619 0.5487 0.032 Uiso 1 1 calc R
C72 C 0.6725(4) 0.9324(3) 0.5498(3) 0.0323(17) Uani 1 1 d U
H72A H 0.6662 0.9776 0.5355 0.048 Uiso 1 1 calc R
H72B H 0.7131 0.9207 0.5310 0.048 Uiso 1 1 calc R
H72C H 0.6751 0.9152 0.5934 0.048 Uiso 1 1 calc R
C68 C 0.5958(4) 1.0174(3) 0.3720(3) 0.0376(15) Uani 1 1 d U
H68 H 0.5901 1.0607 0.3502 0.045 Uiso 1 1 calc R
C73 C 0.5514(4) 0.9222(4) 0.5653(3) 0.0361(18) Uani 1 1 d U
H73A H 0.5562 0.9070 0.6085 0.054 Uiso 1 1 calc R
H73B H 0.5164 0.9017 0.5576 0.054 Uiso 1 1 calc R
H73C H 0.5405 0.9669 0.5498 0.054 Uiso 1 1 calc R
C74 C 0.6065(4) 0.8702(4) 0.3412(3) 0.0354(15) Uani 1 1 d U
H74 H 0.6068 0.8268 0.3714 0.042 Uiso 1 1 calc R
C67 C 0.5987(4) 0.9776(3) 0.3434(3) 0.0362(15) Uani 1 1 d U
H67 H 0.5963 0.9940 0.3012 0.043 Uiso 1 1 calc R
C76 C 0.5445(5) 0.8840(5) 0.3051(4) 0.068(3) Uani 1 1 d U
H76A H 0.5054 0.8816 0.3322 0.102 Uiso 1 1 calc R
H76B H 0.5441 0.8536 0.2868 0.102 Uiso 1 1 calc R
H76C H 0.5449 0.9255 0.2737 0.102 Uiso 1 1 calc R
C75 C 0.6681(5) 0.8759(4) 0.2986(4) 0.058(3) Uani 1 1 d U
H75A H 0.6726 0.9195 0.2732 0.087 Uiso 1 1 calc R
H75B H 0.6644 0.8526 0.2734 0.087 Uiso 1 1 calc R
H75C H 0.7066 0.8593 0.3222 0.087 Uiso 1 1 calc R
C82 C 0.6851(4) 0.6118(3) 0.5647(3) 0.0308(12) Uani 1 1 d U
C84 C 0.7608(4) 0.6074(4) 0.6426(3) 0.042(2) Uani 1 1 d U
H84A H 0.7658 0.6236 0.6735 0.064 Uiso 1 1 calc R
H84B H 0.7937 0.6235 0.6096 0.064 Uiso 1 1 calc R
H84C H 0.7665 0.5622 0.6600 0.064 Uiso 1 1 calc R
C83 C 0.6924(4) 0.6277(3) 0.6191(3) 0.0323(14) Uani 1 1 d U
H83 H 0.6856 0.6736 0.6064 0.039 Uiso 1 1 calc R
C77 C 0.6617(4) 0.6557(3) 0.5112(3) 0.0301(12) Uani 1 1 d U
C80 C 0.6924(4) 0.5355(4) 0.5196(4) 0.0480(16) Uani 1 1 d U
H80 H 0.7032 0.4944 0.5220 0.058 Uiso 1 1 calc R
C81 C 0.6988(4) 0.5511(4) 0.5685(4) 0.0424(15) Uani 1 1 d U
H81 H 0.7128 0.5200 0.6049 0.051 Uiso 1 1 calc R
C79 C 0.6705(4) 0.5797(4) 0.4684(4) 0.0450(16) Uani 1 1 d U
H79 H 0.6668 0.5687 0.4352 0.054 Uiso 1 1 calc R
C78 C 0.6536(4) 0.6390(4) 0.4626(4) 0.0397(13) Uani 1 1 d U
C86 C 0.6255(4) 0.6852(4) 0.4050(4) 0.0465(17) Uani 1 1 d U
H86 H 0.6299 0.7273 0.4045 0.056 Uiso 1 1 calc R
C85 C 0.6402(4) 0.5987(4) 0.6685(4) 0.045(2) Uani 1 1 d U
H85A H 0.5969 0.6162 0.6543 0.067 Uiso 1 1 calc R
H85B H 0.6469 0.6072 0.7039 0.067 Uiso 1 1 calc R
H85C H 0.6433 0.5539 0.6790 0.067 Uiso 1 1 calc R
C89 C 0.8609(4) 0.8567(3) 0.3611(3) 0.0318(12) Uani 1 1 d U
C97 C 0.8918(4) 0.9938(4) 0.3778(4) 0.045(2) Uani 1 1 d U
H97A H 0.8893 1.0268 0.3379 0.068 Uiso 1 1 calc R
H97B H 0.9335 0.9692 0.3799 0.068 Uiso 1 1 calc R
H97C H 0.8885 1.0120 0.4082 0.068 Uiso 1 1 calc R
C95 C 0.8354(4) 0.9522(3) 0.3894(3) 0.0333(14) Uani 1 1 d U
H95 H 0.8384 0.9196 0.4306 0.040 Uiso 1 1 calc R
C94 C 0.8412(4) 0.9203(3) 0.3454(3) 0.0357(13) Uani 1 1 d U
C90 C 0.8674(4) 0.8295(4) 0.3184(3) 0.0412(14) Uani 1 1 d U
C93 C 0.8261(4) 0.9538(4) 0.2857(3) 0.0463(16) Uani 1 1 d U
H93 H 0.8143 0.9968 0.2731 0.056 Uiso 1 1 calc R
C92 C 0.8280(5) 0.9268(4) 0.2455(4) 0.0512(17) Uani 1 1 d U
H92 H 0.8145 0.9504 0.2063 0.061 Uiso 1 1 calc R
C91 C 0.8490(5) 0.8660(4) 0.2607(3) 0.0481(17) Uani 1 1 d U
H91 H 0.8511 0.8482 0.2314 0.058 Uiso 1 1 calc R
C96 C 0.7705(4) 0.9898(4) 0.3875(4) 0.054(2) Uani 1 1 d U
H96A H 0.7661 1.0217 0.3473 0.080 Uiso 1 1 calc R
H96B H 0.7687 1.0093 0.4167 0.080 Uiso 1 1 calc R
H96C H 0.7348 0.9626 0.3973 0.080 Uiso 1 1 calc R
C98 C 0.8922(5) 0.7630(4) 0.3325(4) 0.0509(18) Uani 1 1 d U
H98 H 0.9059 0.7464 0.3745 0.061 Uiso 1 1 calc R
C100 C 0.8383(7) 0.7253(5) 0.3319(7) 0.116(4) Uani 1 1 d U
H10A H 0.7968 0.7416 0.3455 0.175 Uiso 1 1 calc R
H10B H 0.8475 0.6823 0.3586 0.175 Uiso 1 1 calc R
H10C H 0.8352 0.7275 0.2911 0.175 Uiso 1 1 calc R
C101 C 0.9158(3) 0.6788(3) 0.5616(3) 0.0267(12) Uani 1 1 d U
C106 C 0.9186(3) 0.6793(3) 0.6196(3) 0.0288(12) Uani 1 1 d U
C102 C 0.9233(4) 0.6245(3) 0.5514(3) 0.0337(13) Uani 1 1 d U
C107 C 0.9113(3) 0.7365(3) 0.6314(3) 0.0296(14) Uani 1 1 d U
H107 H 0.9046 0.7720 0.5924 0.036 Uiso 1 1 calc R
C109 C 0.8517(4) 0.7380(4) 0.6744(4) 0.045(2) Uani 1 1 d U
H10D H 0.8133 0.7276 0.6606 0.068 Uiso 1 1 calc R
H10E H 0.8437 0.7795 0.6751 0.068 Uiso 1 1 calc R
H10F H 0.8600 0.7080 0.7147 0.068 Uiso 1 1 calc R
C105 C 0.9285(4) 0.6227(4) 0.6648(3) 0.0367(15) Uani 1 1 d U
H105 H 0.9299 0.6211 0.7044 0.044 Uiso 1 1 calc R
C108 C 0.9724(4) 0.7462(4) 0.6568(3) 0.0354(18) Uani 1 1 d U
H10G H 0.9833 0.7095 0.6923 0.053 Uiso 1 1 calc R
H10H H 0.9640 0.7822 0.6679 0.053 Uiso 1 1 calc R
H10I H 1.0089 0.7530 0.6264 0.053 Uiso 1 1 calc R
C103 C 0.9333(4) 0.5688(4) 0.5998(4) 0.0417(15) Uani 1 1 d U
H103 H 0.9378 0.5310 0.5937 0.050 Uiso 1 1 calc R
C110 C 0.9238(4) 0.6227(4) 0.4888(3) 0.0383(15) Uani 1 1 d U
H110 H 0.9177 0.6662 0.4592 0.046 Uiso 1 1 calc R
C104 C 0.9365(4) 0.5683(4) 0.6561(4) 0.0430(16) Uani 1 1 d U
H104 H 0.9443 0.5304 0.6890 0.052 Uiso 1 1 calc R
C112 C 0.9894(5) 0.5942(5) 0.4719(4) 0.071(3) Uani 1 1 d U
H11A H 0.9953 0.5508 0.4988 0.107 Uiso 1 1 calc R
H11B H 1.0250 0.6167 0.4755 0.107 Uiso 1 1 calc R
H11C H 0.9897 0.5970 0.4305 0.107 Uiso 1 1 calc R
C111 C 0.8685(5) 0.5879(5) 0.4847(4) 0.064(3) Uani 1 1 d U
H11D H 0.8650 0.5937 0.4429 0.096 Uiso 1 1 calc R
H11E H 0.8275 0.6035 0.4998 0.096 Uiso 1 1 calc R
H11F H 0.8769 0.5438 0.5088 0.096 Uiso 1 1 calc R
N11 N 0.6824(3) 0.3190(3) 0.9219(2) 0.0252(11) Uani 1 1 d U
N9 N 0.9295(3) 0.3213(2) 0.9741(2) 0.0214(10) Uani 1 1 d U
N12 N 0.6525(3) 0.2390(3) 1.0148(2) 0.0242(11) Uani 1 1 d U
N10 N 0.9218(3) 0.2130(2) 1.0114(2) 0.0204(10) Uani 1 1 d U
C12 C 0.5935(3) 0.2774(3) 0.9880(3) 0.0259(13) Uani 1 1 d U
H12A H 0.5623 0.2838 1.0192 0.031 Uiso 1 1 calc R
H12B H 0.5714 0.2579 0.9663 0.031 Uiso 1 1 calc R
C11 C 0.6189(3) 0.3377(3) 0.9455(3) 0.0278(14) Uani 1 1 d U
H11G H 0.5892 0.3594 0.9130 0.033 Uiso 1 1 calc R
H11H H 0.6242 0.3650 0.9669 0.033 Uiso 1 1 calc R
C9 C 0.9891(3) 0.2901(3) 1.0049(3) 0.0276(13) Uani 1 1 d U
H9A H 1.0034 0.3125 1.0281 0.033 Uiso 1 1 calc R
H9B H 1.0251 0.2867 0.9759 0.033 Uiso 1 1 calc R
C10 C 0.9679(3) 0.2265(3) 1.0463(3) 0.0254(13) Uani 1 1 d U
H10J H 1.0057 0.1954 1.0555 0.030 Uiso 1 1 calc R
H10K H 0.9464 0.2275 1.0842 0.030 Uiso 1 1 calc R
C125 C 0.9140(3) 0.1513(3) 1.0193(3) 0.0235(11) Uani 1 1 d U
C126 C 0.8885(4) 0.1090(3) 1.0736(3) 0.0316(13) Uani 1 1 d U
C118 C 0.9160(3) 0.4280(3) 0.9666(3) 0.0266(12) Uani 1 1 d U
C113 C 0.9307(3) 0.3868(3) 0.9373(3) 0.0242(12) Uani 1 1 d U
C117 C 0.9190(4) 0.4908(3) 0.9313(3) 0.0336(14) Uani 1 1 d U
H117 H 0.9101 0.5200 0.9497 0.040 Uiso 1 1 calc R
C119 C 0.8992(3) 0.4074(3) 1.0330(3) 0.0264(13) Uani 1 1 d U
H119 H 0.8980 0.3615 1.0490 0.032 Uiso 1 1 calc R
C121 C 0.9521(4) 0.4213(4) 1.0653(3) 0.0346(18) Uani 1 1 d U
H12C H 0.9941 0.4009 1.0578 0.052 Uiso 1 1 calc R
H12D H 0.9404 0.4057 1.1084 0.052 Uiso 1 1 calc R
H12E H 0.9556 0.4659 1.0502 0.052 Uiso 1 1 calc R
C114 C 0.9473(4) 0.4057(3) 0.8760(3) 0.0307(13) Uani 1 1 d U
C130 C 0.9364(4) 0.1311(3) 0.9723(3) 0.0348(13) Uani 1 1 d U
C120 C 0.8324(4) 0.4331(3) 1.0478(4) 0.0376(19) Uani 1 1 d U
H12F H 0.8313 0.4783 1.0326 0.056 Uiso 1 1 calc R
H12G H 0.8233 0.4168 1.0914 0.056 Uiso 1 1 calc R
H12H H 0.7993 0.4209 1.0292 0.056 Uiso 1 1 calc R
C116 C 0.9347(4) 0.5115(4) 0.8699(3) 0.0386(15) Uani 1 1 d U
H116 H 0.9354 0.5545 0.8466 0.046 Uiso 1 1 calc R
C132 C 0.7921(4) 0.1089(4) 1.1467(3) 0.0345(18) Uani 1 1 d U
H13A H 0.7642 0.1251 1.1127 0.052 Uiso 1 1 calc R
H13B H 0.7752 0.1258 1.1767 0.052 Uiso 1 1 calc R
H13C H 0.7922 0.0637 1.1644 0.052 Uiso 1 1 calc R
C127 C 0.8859(4) 0.0478(4) 1.0815(4) 0.0432(15) Uani 1 1 d U
H127 H 0.8680 0.0193 1.1181 0.052 Uiso 1 1 calc R
C128 C 0.9097(4) 0.0280(4) 1.0354(4) 0.0493(16) Uani 1 1 d U
H128 H 0.9098 -0.0144 1.0417 0.059 Uiso 1 1 calc R
C122 C 0.9660(4) 0.3613(4) 0.8451(3) 0.0369(15) Uani 1 1 d U
H122 H 0.9600 0.3190 0.8760 0.044 Uiso 1 1 calc R
C133 C 0.9056(4) 0.1013(4) 1.1772(3) 0.041(2) Uani 1 1 d U
H13D H 0.8883 0.1163 1.2085 0.061 Uiso 1 1 calc R
H13E H 0.9498 0.1146 1.1633 0.061 Uiso 1 1 calc R
H13F H 0.9071 0.0561 1.1933 0.061 Uiso 1 1 calc R
C131 C 0.8617(4) 0.1274(3) 1.1250(3) 0.0317(14) Uani 1 1 d U
H131 H 0.8604 0.1735 1.1102 0.038 Uiso 1 1 calc R
C115 C 0.9491(4) 0.4698(4) 0.8433(4) 0.0387(15) Uani 1 1 d U
H115 H 0.9607 0.4843 0.8015 0.046 Uiso 1 1 calc R
C134 C 0.9670(4) 0.1751(4) 0.9133(3) 0.0431(17) Uani 1 1 d U
H134 H 0.9539 0.2184 0.9097 0.052 Uiso 1 1 calc R
C129 C 0.9326(4) 0.0683(4) 0.9823(4) 0.0420(15) Uani 1 1 d U
H129 H 0.9464 0.0543 0.9509 0.050 Uiso 1 1 calc R
C154 C 0.6483(4) 0.1250(3) 1.0523(3) 0.0298(12) Uani 1 1 d U
C150 C 0.6266(3) 0.1802(3) 1.1204(3) 0.0253(12) Uani 1 1 d U
C158 C 0.6189(3) 0.2380(3) 1.1339(3) 0.0272(13) Uani 1 1 d U
H158 H 0.6277 0.2736 1.0954 0.033 Uiso 1 1 calc R
C149 C 0.6430(3) 0.1801(3) 1.0633(3) 0.0244(12) Uani 1 1 d U
C142 C 0.7160(4) 0.4178(3) 0.8453(3) 0.0348(13) Uani 1 1 d U
C160 C 0.6684(4) 0.2370(4) 1.1782(3) 0.0383(19) Uani 1 1 d U
H16A H 0.6575 0.2059 1.2179 0.058 Uiso 1 1 calc R
H16B H 0.6665 0.2777 1.1806 0.058 Uiso 1 1 calc R
H16C H 0.7125 0.2266 1.1642 0.058 Uiso 1 1 calc R
C143 C 0.7050(4) 0.4502(3) 0.8880(3) 0.0352(15) Uani 1 1 d U
H143 H 0.6998 0.4183 0.9295 0.042 Uiso 1 1 calc R
C145 C 0.6413(4) 0.4938(3) 0.8751(4) 0.0398(19) Uani 1 1 d U
H14A H 0.6436 0.5227 0.8332 0.060 Uiso 1 1 calc R
H14B H 0.6365 0.5168 0.9015 0.060 Uiso 1 1 calc R
H14C H 0.6036 0.4692 0.8825 0.060 Uiso 1 1 calc R
C152 C 0.6239(4) 0.0690(4) 1.1573(4) 0.0395(15) Uani 1 1 d U
H152 H 0.6184 0.0306 1.1897 0.047 Uiso 1 1 calc R
C137 C 0.7082(4) 0.3553(3) 0.8612(3) 0.0301(12) Uani 1 1 d U
C155 C 0.6611(4) 0.1264(4) 0.9892(3) 0.0366(15) Uani 1 1 d U
H155 H 0.6627 0.1705 0.9610 0.044 Uiso 1 1 calc R
C138 C 0.7206(4) 0.3255(4) 0.8215(3) 0.0399(14) Uani 1 1 d U
C153 C 0.6383(4) 0.0709(4) 1.0997(3) 0.0397(15) Uani 1 1 d U
H153 H 0.6413 0.0335 1.0930 0.048 Uiso 1 1 calc R
C151 C 0.6175(4) 0.1226(3) 1.1676(3) 0.0329(14) Uani 1 1 d U
H151 H 0.6068 0.1209 1.2071 0.039 Uiso 1 1 calc R
C159 C 0.5483(4) 0.2490(4) 1.1573(3) 0.0356(18) Uani 1 1 d U
H15A H 0.5182 0.2541 1.1268 0.053 Uiso 1 1 calc R
H15B H 0.5446 0.2865 1.1662 0.053 Uiso 1 1 calc R
H15C H 0.5374 0.2136 1.1939 0.053 Uiso 1 1 calc R
C144 C 0.7615(4) 0.4880(4) 0.8854(4) 0.046(2) Uani 1 1 d U
H14D H 0.8015 0.4607 0.8958 0.069 Uiso 1 1 calc R
H14E H 0.7517 0.5084 0.9139 0.069 Uiso 1 1 calc R
H14F H 0.7677 0.5192 0.8448 0.069 Uiso 1 1 calc R
C141 C 0.7368(4) 0.4503(4) 0.7855(3) 0.0441(16) Uani 1 1 d U
H141 H 0.7411 0.4933 0.7726 0.053 Uiso 1 1 calc R
C139 C 0.7427(4) 0.3606(4) 0.7625(3) 0.0478(17) Uani 1 1 d U
H139 H 0.7520 0.3415 0.7343 0.057 Uiso 1 1 calc R
C140 C 0.7510(5) 0.4233(4) 0.7450(4) 0.0511(17) Uani 1 1 d U
H140 H 0.7664 0.4469 0.7052 0.061 Uiso 1 1 calc R
C156 C 0.6051(5) 0.0991(5) 0.9724(4) 0.063(3) Uani 1 1 d U
H15D H 0.6029 0.0557 0.9992 0.095 Uiso 1 1 calc R
H15E H 0.6130 0.1021 0.9310 0.095 Uiso 1 1 calc R
H15F H 0.5637 0.1222 0.9765 0.095 Uiso 1 1 calc R
C157 C 0.7277(5) 0.0919(4) 0.9817(4) 0.061(3) Uani 1 1 d U
H15G H 0.7284 0.0491 1.0107 0.091 Uiso 1 1 calc R
H15H H 0.7630 0.1124 0.9888 0.091 Uiso 1 1 calc R
H15I H 0.7339 0.0924 0.9410 0.091 Uiso 1 1 calc R
C124 C 1.0378(5) 0.3622(6) 0.8222(5) 0.081(3) Uani 1 1 d U
H12I H 1.0477 0.3319 0.8034 0.121 Uiso 1 1 calc R
H12J H 1.0655 0.3517 0.8559 0.121 Uiso 1 1 calc R
H12K H 1.0463 0.4035 0.7927 0.121 Uiso 1 1 calc R
C123 C 0.9226(6) 0.3703(5) 0.7963(5) 0.077(3) Uani 1 1 d U
H12L H 0.8774 0.3653 0.8128 0.115 Uiso 1 1 calc R
H12M H 0.9361 0.3397 0.7785 0.115 Uiso 1 1 calc R
H12N H 0.9260 0.4119 0.7654 0.115 Uiso 1 1 calc R
C146 C 0.7094(5) 0.2588(4) 0.8370(4) 0.0456(17) Uani 1 1 d U
H146 H 0.7140 0.2378 0.8811 0.055 Uiso 1 1 calc R
N15 N 0.5822(3) 0.3734(2) 0.3123(2) 0.0205(10) Uani 1 1 d U
N14 N 0.8239(3) 0.4772(2) 0.2337(2) 0.0225(10) Uani 1 1 d U
N13 N 0.8477(3) 0.3691(2) 0.2853(2) 0.0217(11) Uani 1 1 d U
N16 N 0.5688(3) 0.4475(2) 0.2135(2) 0.0206(11) Uani 1 1 d U
C16 C 0.5123(3) 0.4111(3) 0.2342(3) 0.0228(13) Uani 1 1 d U
H16D H 0.4969 0.4022 0.2013 0.027 Uiso 1 1 calc R
H16E H 0.4762 0.4334 0.2494 0.027 Uiso 1 1 calc R
C13 C 0.9082(3) 0.3974(3) 0.2554(3) 0.0221(13) Uani 1 1 d U
H13G H 0.9351 0.3710 0.2372 0.027 Uiso 1 1 calc R
H13H H 0.9342 0.4046 0.2839 0.027 Uiso 1 1 calc R
C15 C 0.5354(3) 0.3523(3) 0.2837(3) 0.0219(12) Uani 1 1 d U
H15J H 0.4987 0.3336 0.3123 0.026 Uiso 1 1 calc R
H15K H 0.5568 0.3220 0.2675 0.026 Uiso 1 1 calc R
C14 C 0.8845(3) 0.4584(3) 0.2074(3) 0.0238(13) Uani 1 1 d U
H14G H 0.9168 0.4895 0.1977 0.029 Uiso 1 1 calc R
H14H H 0.8768 0.4526 0.1704 0.029 Uiso 1 1 calc R
C166 C 0.8451(3) 0.2887(3) 0.3877(3) 0.0260(12) Uani 1 1 d U
C162 C 0.8636(3) 0.2606(3) 0.2998(3) 0.0232(12) Uani 1 1 d U
C163 C 0.8697(3) 0.1985(3) 0.3386(3) 0.0293(14) Uani 1 1 d U
H163 H 0.8791 0.1675 0.3224 0.035 Uiso 1 1 calc R
C161 C 0.8512(3) 0.3048(3) 0.3256(3) 0.0225(11) Uani 1 1 d U
C170 C 0.8676(3) 0.2761(3) 0.2334(3) 0.0239(13) Uani 1 1 d U
H170 H 0.8601 0.3220 0.2131 0.029 Uiso 1 1 calc R
C165 C 0.8488(4) 0.2270(3) 0.4239(3) 0.0333(14) Uani 1 1 d U
H165 H 0.8421 0.2151 0.4661 0.040 Uiso 1 1 calc R
C164 C 0.8622(4) 0.1816(4) 0.4000(3) 0.0349(15) Uani 1 1 d U
H164 H 0.8662 0.1392 0.4258 0.042 Uiso 1 1 calc R
C167 C 0.8328(4) 0.3372(4) 0.4159(3) 0.0321(14) Uani 1 1 d U
H167 H 0.8326 0.3787 0.3824 0.039 Uiso 1 1 calc R
C172 C 0.9348(3) 0.2571(4) 0.2111(3) 0.0342(18) Uani 1 1 d U
H17A H 0.9682 0.2774 0.2213 0.051 Uiso 1 1 calc R
H17B H 0.9362 0.2695 0.1675 0.051 Uiso 1 1 calc R
H17C H 0.9433 0.2122 0.2301 0.051 Uiso 1 1 calc R
C171 C 0.8143(4) 0.2470(4) 0.2157(3) 0.0345(18) Uani 1 1 d U
H17D H 0.8210 0.2019 0.2343 0.052 Uiso 1 1 calc R
H17E H 0.8165 0.2600 0.1721 0.052 Uiso 1 1 calc R
H17F H 0.7714 0.2604 0.2296 0.052 Uiso 1 1 calc R
C169 C 0.8891(4) 0.3327(4) 0.4551(4) 0.048(2) Uani 1 1 d U
H16F H 0.8879 0.2942 0.4907 0.071 Uiso 1 1 calc R
H16G H 0.8842 0.3679 0.4674 0.071 Uiso 1 1 calc R
H16H H 0.9309 0.3330 0.4320 0.071 Uiso 1 1 calc R
C173 C 0.8059(4) 0.5410(3) 0.2246(3) 0.0312(12) Uani 1 1 d U
C174 C 0.7876(4) 0.5816(3) 0.1680(4) 0.0359(13) Uani 1 1 d U
C182 C 0.7881(4) 0.5631(3) 0.1152(3) 0.0365(15) Uani 1 1 d U
H182 H 0.7892 0.5170 0.1305 0.044 Uiso 1 1 calc R
C178 C 0.8099(4) 0.5602(4) 0.2719(4) 0.0410(14) Uani 1 1 d U
C175 C 0.7701(4) 0.6446(4) 0.1621(4) 0.0466(16) Uani 1 1 d U
H175 H 0.7566 0.6741 0.1247 0.056 Uiso 1 1 calc R
C184 C 0.8504(4) 0.5837(4) 0.0749(3) 0.0398(19) Uani 1 1 d U
H18A H 0.8529 0.6282 0.0635 0.060 Uiso 1 1 calc R
H18B H 0.8494 0.5748 0.0388 0.060 Uiso 1 1 calc R
H18C H 0.8887 0.5613 0.0967 0.060 Uiso 1 1 calc R
C176 C 0.7723(5) 0.6630(4) 0.2084(4) 0.0533(17) Uani 1 1 d U
H176 H 0.7606 0.7048 0.2032 0.064 Uiso 1 1 calc R
C179 C 0.8382(5) 0.5171(4) 0.3322(4) 0.0468(17) Uani 1 1 d U
H179 H 0.8454 0.4747 0.3315 0.056 Uiso 1 1 calc R
C183 C 0.7273(4) 0.5899(4) 0.0792(4) 0.055(2) Uani 1 1 d U
H18D H 0.6884 0.5723 0.1040 0.083 Uiso 1 1 calc R
H18E H 0.7317 0.5795 0.0435 0.083 Uiso 1 1 calc R
H18F H 0.7231 0.6349 0.0669 0.083 Uiso 1 1 calc R
C177 C 0.7913(4) 0.6213(4) 0.2619(4) 0.0502(17) Uani 1 1 d U
H177 H 0.7919 0.6347 0.2941 0.060 Uiso 1 1 calc R
C168 C 0.7660(4) 0.3328(5) 0.4503(4) 0.053(2) Uani 1 1 d U
H16I H 0.7317 0.3392 0.4230 0.080 Uiso 1 1 calc R
H16J H 0.7598 0.3644 0.4676 0.080 Uiso 1 1 calc R
H16K H 0.7640 0.2918 0.4825 0.080 Uiso 1 1 calc R
C185 C 0.5928(3) 0.3402(3) 0.3756(3) 0.0234(12) Uani 1 1 d U
C190 C 0.6152(3) 0.2777(3) 0.3969(3) 0.0266(12) Uani 1 1 d U
C191 C 0.6335(3) 0.2425(3) 0.3574(3) 0.0276(14) Uani 1 1 d U
H191 H 0.6333 0.2727 0.3149 0.033 Uiso 1 1 calc R
C188 C 0.6029(4) 0.2780(4) 0.4966(3) 0.0353(15) Uani 1 1 d U
H188 H 0.6064 0.2562 0.5384 0.042 Uiso 1 1 calc R
C192 C 0.5836(4) 0.1957(3) 0.3660(4) 0.0403(19) Uani 1 1 d U
H19A H 0.5835 0.1650 0.4071 0.060 Uiso 1 1 calc R
H19B H 0.5954 0.1750 0.3379 0.060 Uiso 1 1 calc R
H19C H 0.5401 0.2171 0.3584 0.060 Uiso 1 1 calc R
C187 C 0.5822(4) 0.3394(4) 0.4750(3) 0.0319(14) Uani 1 1 d U
H187 H 0.5719 0.3600 0.5019 0.038 Uiso 1 1 calc R
C193 C 0.7015(4) 0.2092(4) 0.3673(4) 0.041(2) Uani 1 1 d U
H19D H 0.7337 0.2391 0.3610 0.062 Uiso 1 1 calc R
H19E H 0.7119 0.1888 0.3388 0.062 Uiso 1 1 calc R
H19F H 0.7025 0.1782 0.4083 0.062 Uiso 1 1 calc R
C189 C 0.6185(4) 0.2474(4) 0.4583(3) 0.0342(15) Uani 1 1 d U
H189 H 0.6319 0.2046 0.4743 0.041 Uiso 1 1 calc R
C198 C 0.5744(3) 0.4977(3) 0.1049(3) 0.0248(12) Uani 1 1 d U
C197 C 0.5651(3) 0.5024(3) 0.1612(3) 0.0227(12) Uani 1 1 d U
C202 C 0.5464(4) 0.5605(3) 0.1660(3) 0.0311(13) Uani 1 1 d U
C201 C 0.5399(4) 0.6119(3) 0.1132(3) 0.0357(15) Uani 1 1 d U
H201 H 0.5295 0.6514 0.1150 0.043 Uiso 1 1 calc R
C200 C 0.5483(3) 0.6070(3) 0.0580(3) 0.0337(14) Uani 1 1 d U
H200 H 0.5421 0.6427 0.0226 0.040 Uiso 1 1 calc R
C199 C 0.5656(3) 0.5505(3) 0.0543(3) 0.0304(14) Uani 1 1 d U
H199 H 0.5717 0.5478 0.0160 0.036 Uiso 1 1 calc R
C204 C 0.5410(4) 0.4196(4) 0.0677(3) 0.0355(18) Uani 1 1 d U
H20A H 0.4981 0.4229 0.0879 0.053 Uiso 1 1 calc R
H20B H 0.5509 0.3772 0.0699 0.053 Uiso 1 1 calc R
H20C H 0.5408 0.4480 0.0257 0.053 Uiso 1 1 calc R
C203 C 0.5932(3) 0.4362(3) 0.0986(3) 0.0282(14) Uani 1 1 d U
H203 H 0.5970 0.4034 0.1397 0.034 Uiso 1 1 calc R
C205 C 0.6608(4) 0.4383(4) 0.0635(3) 0.042(2) Uani 1 1 d U
H20D H 0.6570 0.4674 0.0219 0.064 Uiso 1 1 calc R
H20E H 0.6752 0.3971 0.0641 0.064 Uiso 1 1 calc R
H20F H 0.6927 0.4518 0.0822 0.064 Uiso 1 1 calc R
C206 C 0.5335(4) 0.5666(4) 0.2253(3) 0.0416(16) Uani 1 1 d U
H206 H 0.5385 0.5239 0.2567 0.050 Uiso 1 1 calc R
C207 C 0.4645(6) 0.5918(6) 0.2342(5) 0.089(4) Uani 1 1 d U
H20G H 0.4549 0.6305 0.2002 0.134 Uiso 1 1 calc R
H20H H 0.4600 0.5996 0.2712 0.134 Uiso 1 1 calc R
H20I H 0.4339 0.5617 0.2368 0.134 Uiso 1 1 calc R
C208 C 0.5860(7) 0.6034(5) 0.2343(5) 0.084(3) Uani 1 1 d U
H20J H 0.5907 0.6415 0.1987 0.126 Uiso 1 1 calc R
H20K H 0.6278 0.5784 0.2404 0.126 Uiso 1 1 calc R
H20L H 0.5730 0.6138 0.2694 0.126 Uiso 1 1 calc R
C37 C 0.8212(5) 0.9781(5) 0.9239(5) 0.076(3) Uani 1 1 d U
H37A H 0.8305 0.9615 0.9663 0.115 Uiso 1 1 calc R
H37B H 0.7750 0.9746 0.9203 0.115 Uiso 1 1 calc R
H37C H 0.8307 1.0217 0.9055 0.115 Uiso 1 1 calc R
C186 C 0.5761(3) 0.3716(3) 0.4140(3) 0.0286(12) Uani 1 1 d U
C194 C 0.5512(4) 0.4403(3) 0.3934(3) 0.0360(15) Uani 1 1 d U
H194 H 0.5405 0.4542 0.3506 0.043 Uiso 1 1 calc R
C196 C 0.6022(5) 0.4793(4) 0.3953(5) 0.078(3) Uani 1 1 d U
H19G H 0.6430 0.4696 0.3754 0.117 Uiso 1 1 calc R
H19H H 0.6094 0.4712 0.4371 0.117 Uiso 1 1 calc R
H19I H 0.5879 0.5230 0.3748 0.117 Uiso 1 1 calc R
C195 C 0.4885(5) 0.4510(4) 0.4289(5) 0.066(3) Uani 1 1 d U
H19J H 0.4986 0.4436 0.4698 0.099 Uiso 1 1 calc R
H19K H 0.4566 0.4226 0.4300 0.099 Uiso 1 1 calc R
H19L H 0.4704 0.4937 0.4094 0.099 Uiso 1 1 calc R
C25 C 0.9582(6) 1.0945(5) 0.7304(4) 0.075(3) Uani 1 1 d U
H25A H 0.9972 1.0670 0.7300 0.112 Uiso 1 1 calc R
H25B H 0.9543 1.1016 0.7679 0.112 Uiso 1 1 calc R
H25C H 0.9619 1.1340 0.6964 0.112 Uiso 1 1 calc R
C24 C 0.8362(6) 1.1034(5) 0.7358(5) 0.083(3) Uani 1 1 d U
H24A H 0.8293 1.1401 0.6992 0.125 Uiso 1 1 calc R
H24B H 0.8417 1.1161 0.7689 0.125 Uiso 1 1 calc R
H24C H 0.7984 1.0786 0.7455 0.125 Uiso 1 1 calc R
C148 C 0.7551(7) 0.2221(5) 0.8092(5) 0.109(5) Uani 1 1 d U
H14I H 0.7484 0.2369 0.7663 0.164 Uiso 1 1 calc R
H14J H 0.7466 0.1784 0.8284 0.164 Uiso 1 1 calc R
H14K H 0.8003 0.2272 0.8146 0.164 Uiso 1 1 calc R
C147 C 0.6387(6) 0.2512(5) 0.8273(6) 0.098(4) Uani 1 1 d U
H14L H 0.6083 0.2741 0.8462 0.148 Uiso 1 1 calc R
H14M H 0.6304 0.2073 0.8451 0.148 Uiso 1 1 calc R
H14N H 0.6324 0.2673 0.7842 0.148 Uiso 1 1 calc R
C180 C 0.9023(5) 0.5351(5) 0.3398(5) 0.080(3) Uani 1 1 d U
H18G H 0.8996 0.5795 0.3308 0.119 Uiso 1 1 calc R
H18H H 0.9356 0.5252 0.3126 0.119 Uiso 1 1 calc R
H18I H 0.9141 0.5124 0.3813 0.119 Uiso 1 1 calc R
C181 C 0.7922(6) 0.5129(6) 0.3855(4) 0.087(4) Uani 1 1 d U
H18J H 0.8104 0.4819 0.4218 0.130 Uiso 1 1 calc R
H18K H 0.7499 0.5010 0.3802 0.130 Uiso 1 1 calc R
H18L H 0.7863 0.5532 0.3892 0.130 Uiso 1 1 calc R
C135 C 1.0383(5) 0.1669(6) 0.9087(5) 0.123(5) Uani 1 1 d U
H13I H 1.0547 0.1509 0.9488 0.184 Uiso 1 1 calc R
H13J H 1.0560 0.2068 0.8848 0.184 Uiso 1 1 calc R
H13K H 1.0519 0.1377 0.8893 0.184 Uiso 1 1 calc R
C136 C 0.9442(8) 0.1664(7) 0.8601(5) 0.129(5) Uani 1 1 d U
H13L H 0.9503 0.2038 0.8241 0.193 Uiso 1 1 calc R
H13M H 0.8979 0.1584 0.8672 0.193 Uiso 1 1 calc R
H13N H 0.9697 0.1312 0.8545 0.193 Uiso 1 1 calc R
C87 C 0.6590(6) 0.6835(6) 0.3470(4) 0.092(4) Uani 1 1 d U
H87A H 0.6525 0.6442 0.3441 0.138 Uiso 1 1 calc R
H87B H 0.7058 0.6876 0.3464 0.138 Uiso 1 1 calc R
H87C H 0.6403 0.7176 0.3129 0.138 Uiso 1 1 calc R
C88 C 0.5551(5) 0.6796(6) 0.4041(5) 0.105(5) Uani 1 1 d U
H88A H 0.5371 0.7144 0.3702 0.157 Uiso 1 1 calc R
H88B H 0.5326 0.6798 0.4416 0.157 Uiso 1 1 calc R
H88C H 0.5490 0.6408 0.4000 0.157 Uiso 1 1 calc R
C99 C 0.9515(8) 0.7563(6) 0.2940(6) 0.129(5) Uani 1 1 d U
H99A H 0.9665 0.7126 0.3061 0.194 Uiso 1 1 calc R
H99B H 0.9861 0.7791 0.2987 0.194 Uiso 1 1 calc R
H99C H 0.9406 0.7729 0.2520 0.194 Uiso 1 1 calc R

loop_
_atom_site_aniso_label
_atom_site_aniso_U_11
_atom_site_aniso_U_22
_atom_site_aniso_U_33
_atom_site_aniso_U_23
_atom_site_aniso_U_13
_atom_site_aniso_U_12
Se3 0.0133(4) 0.0278(4) 0.0244(4) -0.0115(3) -0.0013(3) -0.0018(3)
P5 0.0135(9) 0.0239(9) 0.0202(9) -0.0086(7) -0.0024(7) -0.0012(7)
P6 0.0137(9) 0.0229(9) 0.0202(9) -0.0087(7) -0.0021(7) 0.0018(7)
Se4 0.0112(3) 0.0268(4) 0.0267(4) -0.0119(3) -0.0050(3) 0.0006(3)
Se1 0.0110(3) 0.0285(4) 0.0245(4) -0.0117(3) 0.0002(3) -0.0041(3)
Se2 0.0135(4) 0.0287(4) 0.0263(4) -0.0111(3) -0.0036(3) -0.0006(3)
P2 0.0119(9) 0.0245(9) 0.0228(9) -0.0103(7) -0.0022(7) -0.0012(7)
P3 0.0143(9) 0.0214(9) 0.0219(9) -0.0069(7) -0.0012(7) -0.0027(7)
P8 0.0124(9) 0.0183(9) 0.0188(8) -0.0038(7) -0.0034(7) -0.0014(7)
P4 0.0139(9) 0.0253(9) 0.0228(9) -0.0083(7) -0.0023(7) -0.0035(7)
P7 0.0117(9) 0.0243(9) 0.0209(9) -0.0107(7) -0.0023(7) 0.0009(7)
P1 0.0122(9) 0.0209(9) 0.0200(9) -0.0071(7) -0.0026(7) -0.0006(7)
N2 0.011(2) 0.027(2) 0.020(2) -0.0036(18) 0.0002(17) -0.0009(18)
N1 0.008(2) 0.022(2) 0.020(2) -0.0036(18) -0.0027(18) -0.0045(19)
N3 0.018(2) 0.023(2) 0.036(2) -0.0136(18) -0.0089(19) 0.0001(18)
N4 0.010(2) 0.029(2) 0.026(2) -0.0087(18) -0.0029(18) -0.0010(18)
C1 0.011(2) 0.029(3) 0.026(3) -0.007(2) -0.002(2) -0.001(2)
C2 0.011(3) 0.028(3) 0.026(3) -0.004(2) -0.001(2) 0.002(2)
C4 0.013(3) 0.029(3) 0.028(3) -0.011(2) -0.008(2) -0.006(2)
C3 0.018(3) 0.027(3) 0.034(3) -0.011(2) -0.009(2) -0.002(2)
C30 0.015(2) 0.033(2) 0.022(2) -0.003(2) -0.004(2) -0.001(2)
C29 0.013(2) 0.033(2) 0.019(2) -0.0042(19) -0.004(2) 0.002(2)
C22 0.026(3) 0.029(2) 0.029(2) -0.006(2) 0.001(2) -0.007(2)
C18 0.015(2) 0.029(2) 0.019(2) -0.0011(19) -0.001(2) -0.007(2)
C34 0.022(3) 0.043(3) 0.023(2) -0.009(2) -0.004(2) -0.001(2)
C17 0.013(2) 0.024(2) 0.022(2) -0.0024(18) 0.000(2) -0.007(2)
C26 0.023(3) 0.032(3) 0.019(3) -0.001(2) 0.000(2) -0.010(3)
C38 0.019(3) 0.027(3) 0.024(3) -0.001(2) -0.003(3) -0.004(2)
C35 0.035(3) 0.042(3) 0.030(3) -0.012(3) -0.010(3) -0.001(3)
C19 0.015(3) 0.031(3) 0.025(3) 0.002(2) -0.004(2) -0.005(2)
C21 0.025(3) 0.026(3) 0.040(3) -0.003(2) -0.003(3) -0.006(3)
C20 0.020(3) 0.031(3) 0.033(3) 0.004(2) -0.005(3) -0.006(3)
C33 0.028(3) 0.052(3) 0.024(3) -0.012(2) -0.005(2) -0.002(3)
C27 0.032(4) 0.063(5) 0.022(4) -0.017(4) -0.001(3) -0.013(4)
C39 0.028(4) 0.034(4) 0.045(5) -0.003(4) -0.001(4) -0.011(3)
C28 0.030(4) 0.039(4) 0.031(4) -0.011(3) 0.005(3) -0.010(3)
C32 0.030(3) 0.053(3) 0.022(3) -0.001(2) -0.005(3) -0.005(3)
C31 0.025(3) 0.042(3) 0.025(3) 0.000(2) -0.008(2) -0.003(3)
C40 0.026(4) 0.035(4) 0.049(5) -0.008(4) -0.009(4) 0.000(3)
C23 0.043(4) 0.035(3) 0.036(3) -0.014(3) 0.005(3) -0.011(3)
C36 0.043(4) 0.046(5) 0.120(8) -0.030(6) 0.002(5) -0.013(4)
C42 0.050(3) 0.032(3) 0.062(3) -0.029(2) -0.017(3) 0.004(3)
C41 0.029(3) 0.024(2) 0.052(3) -0.018(2) -0.014(2) 0.000(2)
C46 0.031(3) 0.026(2) 0.063(3) -0.012(2) -0.011(3) -0.003(2)
C47 0.027(3) 0.027(3) 0.059(4) -0.010(3) -0.004(3) -0.004(3)
C49 0.035(4) 0.027(4) 0.050(5) -0.002(4) -0.005(3) -0.004(4)
C45 0.049(4) 0.027(3) 0.073(4) -0.015(3) -0.011(3) -0.003(3)
C50 0.059(4) 0.043(4) 0.055(3) -0.032(3) -0.016(3) 0.006(3)
C44 0.061(4) 0.031(3) 0.084(4) -0.025(3) -0.016(3) -0.003(3)
C43 0.062(4) 0.034(3) 0.077(4) -0.029(3) -0.016(3) 0.002(3)
C48 0.038(4) 0.043(5) 0.062(5) 0.003(4) 0.000(4) -0.007(4)
C52 0.091(7) 0.082(7) 0.082(7) -0.046(6) -0.003(5) 0.027(6)
C51 0.097(8) 0.082(7) 0.071(6) -0.048(6) -0.038(5) 0.014(6)
C53 0.008(2) 0.031(2) 0.026(2) -0.0083(19) -0.003(2) -0.006(2)
C55 0.020(3) 0.034(3) 0.035(3) -0.006(2) 0.002(3) -0.010(3)
C54 0.011(2) 0.031(2) 0.031(2) -0.009(2) -0.001(2) -0.007(2)
C58 0.012(2) 0.041(3) 0.025(2) -0.008(2) 0.002(2) -0.010(2)
C57 0.022(3) 0.043(3) 0.029(3) -0.004(2) 0.000(3) -0.010(3)
C62 0.017(3) 0.046(3) 0.031(3) -0.014(3) 0.000(2) -0.007(3)
C60 0.024(4) 0.065(6) 0.048(5) -0.036(4) -0.003(3) -0.005(4)
C56 0.026(3) 0.040(3) 0.033(3) -0.001(2) 0.001(3) -0.010(3)
C61 0.023(4) 0.046(5) 0.047(5) -0.027(4) 0.005(3) -0.004(3)
C59 0.016(3) 0.034(3) 0.030(3) -0.017(3) 0.001(2) -0.004(3)
C63 0.039(5) 0.089(7) 0.059(6) -0.039(5) -0.018(4) -0.009(5)
C64 0.033(4) 0.085(7) 0.062(6) -0.045(5) 0.019(4) -0.013(5)
N6 0.018(2) 0.020(2) 0.030(2) -0.0086(18) 0.0030(19) -0.0013(18)
N8 0.013(2) 0.030(2) 0.025(2) -0.0071(18) -0.0030(18) -0.0037(19)
N7 0.021(2) 0.031(2) 0.024(2) -0.0065(18) -0.0010(18) -0.0067(19)
N5 0.017(2) 0.022(2) 0.027(2) -0.0087(18) -0.0044(19) 0.0023(18)
C8 0.015(3) 0.034(3) 0.030(3) -0.008(2) 0.000(2) -0.005(2)
C6 0.023(3) 0.023(3) 0.033(3) -0.009(2) 0.004(2) -0.003(2)
C5 0.023(3) 0.024(3) 0.039(3) -0.010(2) -0.013(2) -0.003(2)
C7 0.019(3) 0.032(3) 0.027(3) -0.008(2) -0.002(2) -0.007(2)
C70 0.015(2) 0.023(2) 0.034(2) -0.011(2) -0.007(2) 0.006(2)
C65 0.014(2) 0.025(2) 0.031(2) -0.0088(19) -0.010(2) 0.004(2)
C66 0.025(3) 0.030(2) 0.035(2) -0.011(2) -0.008(2) 0.003(2)
C69 0.024(3) 0.024(3) 0.041(3) -0.010(2) -0.005(3) 0.003(3)
C71 0.019(3) 0.027(3) 0.036(3) -0.015(3) -0.008(2) 0.005(3)
C72 0.029(4) 0.034(4) 0.038(4) -0.017(3) -0.012(3) -0.001(3)
C68 0.033(3) 0.026(3) 0.044(3) -0.004(2) -0.003(3) 0.004(3)
C73 0.033(4) 0.048(5) 0.032(4) -0.020(4) -0.005(3) -0.001(4)
C74 0.034(3) 0.041(3) 0.034(3) -0.018(3) -0.011(3) 0.006(3)
C67 0.033(3) 0.032(3) 0.036(3) -0.007(2) -0.006(3) 0.006(3)
C76 0.061(6) 0.090(7) 0.074(6) -0.050(6) -0.042(5) 0.017(6)
C75 0.061(5) 0.062(6) 0.049(5) -0.025(5) 0.007(4) 0.012(5)
C82 0.026(3) 0.023(2) 0.045(3) -0.016(2) 0.003(2) -0.003(2)
C84 0.034(4) 0.049(5) 0.034(4) -0.005(4) -0.002(3) -0.009(4)
C83 0.030(3) 0.022(3) 0.042(3) -0.011(3) 0.002(3) -0.001(3)
C77 0.027(3) 0.025(2) 0.042(2) -0.017(2) 0.003(2) -0.004(2)
C80 0.049(4) 0.034(3) 0.065(3) -0.025(3) 0.006(3) -0.007(3)
C81 0.039(3) 0.027(3) 0.059(3) -0.017(3) 0.006(3) -0.002(3)
C79 0.053(4) 0.039(3) 0.056(3) -0.031(3) 0.004(3) -0.012(3)
C78 0.042(3) 0.036(3) 0.049(3) -0.024(2) 0.003(3) -0.012(3)
C86 0.055(4) 0.046(4) 0.049(3) -0.027(3) -0.001(3) -0.013(3)
C85 0.031(4) 0.041(5) 0.052(5) -0.009(4) 0.009(3) -0.002(4)
C89 0.032(3) 0.036(2) 0.023(2) -0.004(2) -0.001(2) -0.015(2)
C97 0.051(5) 0.039(5) 0.047(5) -0.011(4) -0.006(4) -0.019(4)
C95 0.034(3) 0.030(3) 0.030(3) -0.003(3) -0.003(3) -0.011(3)
C94 0.040(3) 0.036(3) 0.027(2) -0.003(2) -0.003(2) -0.013(2)
C90 0.053(3) 0.043(3) 0.027(2) -0.010(2) 0.002(3) -0.022(3)
C93 0.060(4) 0.041(3) 0.029(3) 0.001(2) -0.009(3) -0.018(3)
C92 0.068(4) 0.051(3) 0.026(3) -0.001(3) -0.005(3) -0.020(3)
C91 0.066(4) 0.050(3) 0.026(3) -0.007(3) 0.000(3) -0.024(3)
C96 0.046(5) 0.048(5) 0.055(5) -0.011(4) 0.006(4) 0.002(4)
C98 0.069(4) 0.049(3) 0.038(3) -0.017(3) -0.001(3) -0.018(3)
C100 0.134(9) 0.069(7) 0.157(11) -0.037(8) -0.050(8) -0.040(7)
C101 0.015(2) 0.031(2) 0.033(2) -0.0100(19) -0.005(2) -0.001(2)
C106 0.015(3) 0.038(2) 0.030(2) -0.009(2) -0.009(2) 0.002(2)
C102 0.027(3) 0.034(2) 0.040(3) -0.014(2) -0.007(2) 0.000(2)
C107 0.017(3) 0.039(3) 0.029(3) -0.009(3) -0.009(2) 0.006(3)
C109 0.024(4) 0.069(6) 0.048(5) -0.029(4) -0.001(3) 0.004(4)
C105 0.024(3) 0.041(3) 0.037(3) -0.004(2) -0.013(3) 0.003(3)
C108 0.027(4) 0.042(4) 0.037(4) -0.012(4) -0.014(3) 0.001(3)
C103 0.036(3) 0.035(3) 0.050(3) -0.010(3) -0.012(3) 0.003(3)
C110 0.038(3) 0.041(3) 0.044(3) -0.026(3) -0.007(3) 0.002(3)
C104 0.036(3) 0.039(3) 0.044(3) -0.005(3) -0.012(3) 0.003(3)
C112 0.056(5) 0.091(7) 0.074(6) -0.046(6) 0.010(5) 0.009(5)
C111 0.065(6) 0.092(7) 0.056(6) -0.046(5) 0.000(5) -0.028(5)
N11 0.017(2) 0.030(2) 0.024(2) -0.0062(18) -0.0027(18) 0.0037(19)
N9 0.012(2) 0.026(2) 0.029(2) -0.0122(18) -0.0033(18) -0.0024(18)
N12 0.013(2) 0.030(2) 0.027(2) -0.0061(18) -0.0070(18) -0.0004(19)
N10 0.015(2) 0.024(2) 0.024(2) -0.0104(18) -0.0087(18) 0.0009(18)
C12 0.015(3) 0.032(3) 0.028(3) -0.009(2) -0.006(2) 0.002(2)
C11 0.016(3) 0.031(3) 0.030(3) -0.006(2) -0.002(2) 0.004(2)
C9 0.019(3) 0.028(3) 0.035(3) -0.012(2) -0.002(2) 0.001(2)
C10 0.020(3) 0.027(3) 0.031(3) -0.013(2) -0.008(2) 0.001(2)
C125 0.016(2) 0.023(2) 0.033(2) -0.0128(19) -0.007(2) 0.005(2)
C126 0.022(3) 0.027(2) 0.041(3) -0.009(2) -0.004(2) 0.004(2)
C118 0.019(3) 0.025(2) 0.035(2) -0.010(2) -0.004(2) -0.005(2)
C113 0.015(2) 0.027(2) 0.030(2) -0.0098(19) -0.001(2) -0.005(2)
C117 0.026(3) 0.028(3) 0.045(3) -0.009(2) -0.007(3) -0.007(3)
C119 0.023(3) 0.026(3) 0.035(3) -0.017(3) -0.001(3) -0.004(3)
C121 0.026(4) 0.045(5) 0.038(4) -0.022(4) 0.000(3) -0.005(4)
C114 0.023(3) 0.038(3) 0.032(2) -0.013(2) -0.001(2) -0.008(2)
C130 0.034(3) 0.034(3) 0.040(3) -0.020(2) -0.008(2) 0.008(2)
C120 0.024(4) 0.037(4) 0.059(5) -0.027(4) 0.008(4) -0.009(3)
C116 0.032(3) 0.033(3) 0.043(3) -0.003(2) -0.007(3) -0.010(3)
C132 0.029(4) 0.040(4) 0.027(4) -0.003(3) -0.002(3) -0.008(3)
C127 0.035(3) 0.031(3) 0.056(3) -0.010(3) -0.002(3) -0.003(3)
C128 0.050(4) 0.036(3) 0.065(3) -0.021(3) -0.008(3) -0.002(3)
C122 0.035(3) 0.047(3) 0.033(3) -0.019(3) 0.003(3) -0.013(3)
C133 0.027(4) 0.046(5) 0.035(4) 0.002(4) -0.009(3) -0.008(4)
C131 0.023(3) 0.030(3) 0.037(3) -0.006(3) -0.006(2) -0.001(3)
C115 0.031(3) 0.041(3) 0.037(3) -0.004(2) -0.002(3) -0.013(3)
C134 0.046(4) 0.046(4) 0.038(3) -0.021(3) 0.002(3) 0.012(3)
C129 0.045(3) 0.038(3) 0.053(3) -0.028(3) -0.010(3) 0.002(3)
C154 0.023(3) 0.031(2) 0.037(3) -0.015(2) 0.003(2) -0.007(2)
C150 0.013(2) 0.034(2) 0.030(2) -0.013(2) -0.001(2) -0.006(2)
C158 0.017(3) 0.038(3) 0.030(3) -0.015(3) -0.002(2) -0.007(3)
C149 0.012(2) 0.030(2) 0.031(2) -0.0104(19) 0.000(2) -0.005(2)
C142 0.034(3) 0.034(3) 0.027(2) -0.003(2) -0.007(2) 0.000(2)
C160 0.027(4) 0.060(5) 0.041(4) -0.032(4) -0.006(3) -0.006(4)
C143 0.034(3) 0.034(3) 0.030(3) -0.004(3) -0.006(3) -0.001(3)
C145 0.035(4) 0.031(4) 0.048(5) -0.010(4) -0.007(4) 0.001(3)
C152 0.033(3) 0.033(3) 0.045(3) -0.008(3) 0.006(3) -0.007(3)
C137 0.028(3) 0.035(2) 0.022(2) -0.006(2) -0.007(2) 0.004(2)
C155 0.037(3) 0.035(3) 0.041(3) -0.018(3) 0.002(3) -0.006(3)
C138 0.047(3) 0.045(3) 0.024(2) -0.009(2) -0.006(2) 0.001(3)
C153 0.034(3) 0.034(3) 0.047(3) -0.011(2) 0.005(3) -0.006(3)
C151 0.023(3) 0.038(3) 0.036(3) -0.013(2) 0.004(3) -0.006(3)
C159 0.021(4) 0.037(4) 0.051(5) -0.019(4) 0.005(3) -0.008(3)
C144 0.044(5) 0.045(5) 0.047(5) -0.011(4) -0.005(4) -0.011(4)
C141 0.050(4) 0.043(3) 0.027(3) 0.001(2) -0.009(3) -0.002(3)
C139 0.059(4) 0.054(3) 0.023(3) -0.008(3) -0.001(3) 0.001(3)
C140 0.060(4) 0.053(3) 0.024(3) 0.001(3) -0.003(3) 0.001(3)
C156 0.066(6) 0.084(7) 0.063(6) -0.049(5) 0.002(5) -0.027(5)
C157 0.054(5) 0.065(6) 0.059(6) -0.027(5) 0.017(5) 0.008(5)
C124 0.049(5) 0.112(8) 0.105(8) -0.072(7) 0.037(5) -0.032(6)
C123 0.102(8) 0.070(7) 0.073(6) -0.034(6) -0.039(6) -0.018(6)
C146 0.057(4) 0.047(3) 0.032(3) -0.016(3) 0.001(3) -0.001(3)
N15 0.011(2) 0.027(2) 0.0180(19) -0.0002(17) -0.0044(17) -0.0043(18)
N14 0.014(2) 0.023(2) 0.031(2) -0.0121(18) 0.0022(19) 0.0002(18)
N13 0.010(2) 0.023(2) 0.028(2) -0.0059(18) -0.0055(18) 0.0010(18)
N16 0.010(2) 0.024(2) 0.023(2) -0.0015(19) -0.0068(19) -0.0052(19)
C16 0.012(3) 0.029(3) 0.024(3) -0.004(2) -0.004(2) -0.005(2)
C13 0.011(2) 0.024(3) 0.030(3) -0.011(2) 0.004(2) 0.002(2)
C15 0.015(3) 0.026(3) 0.024(3) -0.005(2) -0.006(2) -0.005(2)
C14 0.011(3) 0.025(3) 0.033(3) -0.009(2) -0.001(2) 0.000(2)
C166 0.016(3) 0.036(2) 0.024(2) -0.010(2) -0.005(2) 0.003(2)
C162 0.012(2) 0.027(2) 0.029(2) -0.009(2) -0.006(2) 0.003(2)
C163 0.019(3) 0.029(3) 0.034(3) -0.006(2) -0.008(2) 0.003(3)
C161 0.012(2) 0.028(2) 0.025(2) -0.0070(19) -0.006(2) 0.003(2)
C170 0.018(3) 0.028(3) 0.027(3) -0.012(2) -0.006(2) 0.001(2)
C165 0.021(3) 0.040(3) 0.030(3) -0.004(2) -0.008(2) 0.006(3)
C164 0.022(3) 0.035(3) 0.036(3) -0.001(2) -0.008(3) 0.006(3)
C167 0.023(3) 0.047(3) 0.029(3) -0.017(3) -0.005(2) 0.002(3)
C172 0.017(3) 0.054(5) 0.038(4) -0.026(4) -0.006(3) 0.003(4)
C171 0.026(4) 0.043(5) 0.044(4) -0.025(4) -0.011(3) 0.001(3)
C169 0.030(4) 0.079(6) 0.047(5) -0.036(5) -0.010(4) -0.005(4)
C173 0.026(3) 0.026(2) 0.045(2) -0.018(2) 0.003(2) -0.003(2)
C174 0.027(3) 0.025(2) 0.052(3) -0.012(2) 0.000(2) 0.000(2)
C182 0.030(3) 0.024(3) 0.049(3) -0.007(3) -0.008(3) -0.002(3)
C178 0.043(3) 0.037(3) 0.053(3) -0.030(2) 0.002(3) -0.005(3)
C175 0.039(3) 0.028(3) 0.066(3) -0.013(3) 0.002(3) 0.001(3)
C184 0.042(4) 0.037(4) 0.036(4) -0.006(4) -0.007(3) -0.010(4)
C176 0.050(4) 0.033(3) 0.076(4) -0.022(3) 0.003(3) 0.001(3)
C179 0.058(4) 0.047(4) 0.049(3) -0.033(3) 0.001(3) -0.008(3)
C183 0.050(5) 0.043(5) 0.058(5) 0.002(4) -0.027(4) -0.004(4)
C177 0.052(4) 0.037(3) 0.069(3) -0.031(3) 0.003(3) -0.002(3)
C168 0.030(4) 0.089(7) 0.055(5) -0.045(5) 0.001(4) 0.002(5)
C185 0.013(2) 0.031(2) 0.019(2) -0.0020(19) -0.003(2) -0.004(2)
C190 0.017(3) 0.032(2) 0.023(2) 0.000(2) -0.002(2) -0.002(2)
C191 0.021(3) 0.028(3) 0.025(3) -0.001(2) -0.004(3) -0.001(2)
C188 0.029(3) 0.048(3) 0.020(3) -0.003(2) 0.002(2) -0.006(3)
C192 0.030(4) 0.033(4) 0.053(5) -0.010(4) -0.002(4) -0.006(3)
C187 0.026(3) 0.047(3) 0.019(2) -0.008(2) 0.002(2) -0.006(3)
C193 0.025(4) 0.033(4) 0.053(5) -0.003(4) -0.007(4) 0.000(3)
C189 0.028(3) 0.038(3) 0.024(3) 0.000(2) -0.001(3) 0.004(3)
C198 0.014(2) 0.029(2) 0.022(2) 0.002(2) -0.005(2) 0.001(2)
C197 0.014(2) 0.024(2) 0.024(2) -0.0014(19) -0.009(2) -0.002(2)
C202 0.025(3) 0.028(2) 0.034(2) -0.005(2) -0.008(2) 0.000(2)
C201 0.024(3) 0.029(3) 0.043(3) 0.000(2) -0.008(3) -0.002(3)
C200 0.019(3) 0.032(3) 0.034(3) 0.006(3) -0.004(3) -0.002(3)
C199 0.017(3) 0.035(3) 0.024(3) 0.005(2) -0.003(2) -0.001(3)
C204 0.022(4) 0.042(4) 0.042(4) -0.014(4) -0.011(3) -0.001(3)
C203 0.020(3) 0.035(3) 0.023(3) -0.003(2) -0.006(2) 0.000(3)
C205 0.026(4) 0.061(5) 0.036(4) -0.016(4) -0.001(3) 0.005(4)
C206 0.047(4) 0.033(3) 0.039(3) -0.010(3) -0.009(3) 0.009(3)
C207 0.084(6) 0.115(9) 0.065(6) -0.046(6) 0.004(6) 0.050(6)
C208 0.131(8) 0.060(6) 0.075(7) -0.031(6) -0.025(7) -0.030(6)
C37 0.058(6) 0.058(6) 0.122(9) -0.047(6) -0.001(6) 0.012(5)
C186 0.021(3) 0.039(3) 0.024(2) -0.007(2) -0.004(2) -0.010(2)
C194 0.032(3) 0.040(3) 0.035(3) -0.009(3) -0.007(3) -0.013(3)
C196 0.070(6) 0.050(5) 0.113(8) -0.019(6) -0.031(6) -0.030(5)
C195 0.060(6) 0.042(5) 0.094(7) -0.029(5) 0.008(5) 0.001(4)
C25 0.098(7) 0.083(7) 0.059(6) -0.032(5) -0.010(6) -0.054(6)
C24 0.087(7) 0.074(7) 0.085(7) -0.038(6) 0.023(6) 0.015(6)
C148 0.137(10) 0.052(6) 0.107(9) -0.019(6) 0.043(8) 0.030(7)
C147 0.090(6) 0.073(7) 0.145(10) -0.046(7) -0.048(7) -0.007(6)
C180 0.054(6) 0.100(8) 0.077(7) -0.022(6) -0.012(5) -0.011(6)
C181 0.072(7) 0.139(10) 0.058(5) -0.046(6) 0.017(5) -0.026(7)
C135 0.046(5) 0.146(10) 0.088(8) 0.052(8) 0.003(5) -0.021(7)
C136 0.150(11) 0.190(12) 0.048(6) -0.032(7) -0.020(7) -0.057(10)
C87 0.082(8) 0.127(9) 0.055(5) -0.027(6) 0.018(5) -0.008(7)
C88 0.051(5) 0.145(10) 0.062(7) 0.021(7) -0.006(5) -0.005(7)
C99 0.147(10) 0.083(8) 0.136(10) -0.039(8) 0.065(8) 0.007(7)

loop_
_atom_type_symbol
_atom_type_description
_atom_type_scat_dispersion_real
_atom_type_scat_dispersion_imag
_atom_type_scat_source
C C 0.0033 0.0016 'International Tables Vol C Tables 4.2.6.8 and 6.1.1.4'
H H 0.0000 0.0000 'International Tables Vol C Tables 4.2.6.8 and 6.1.1.4'
N N 0.0061 0.0033 'International Tables Vol C Tables 4.2.6.8 and 6.1.1.4'
P P 0.1023 0.0942 'International Tables Vol C Tables 4.2.6.8 and 6.1.1.4'
Se Se -0.0929 2.2259 'International Tables Vol C Tables 4.2.6.8 and 6.1.1.4'

loop_
_geom_angle_atom_site_label_1
_geom_angle_atom_site_label_2
_geom_angle_atom_site_label_3
_geom_angle
P6 Se3 P5 85.44(7)
N10 P5 N9 89.4(3)
N10 P5 Se3 110.5(2)
N9 P5 Se3 102.7(2)
N11 P6 N12 90.1(3)
N11 P6 Se3 109.0(2)
N12 P6 Se3 103.9(2)
P8 Se4 P7 86.40(6)
P1 Se1 P2 85.57(7)
P4 Se2 P3 85.87(7)
N3 P2 N4 90.1(3)
N3 P2 Se1 109.4(2)
N4 P2 Se1 102.2(2)
N6 P3 N5 89.5(3)
N6 P3 Se2 110.6(2)
N5 P3 Se2 102.9(2)
N15 P8 N16 89.3(3)
N15 P8 Se4 109.8(2)
N16 P8 Se4 102.5(2)
N7 P4 N8 89.5(3)
N7 P4 Se2 109.1(2)
N8 P4 Se2 103.8(2)
N14 P7 N13 89.8(3)
N14 P7 Se4 109.4(2)
N13 P7 Se4 102.2(2)
N2 P1 N1 90.2(3)
N2 P1 Se1 109.2(2)
N1 P1 Se1 102.4(2)
C29 N2 C2 120.2(5)
C29 N2 P1 126.2(4)
C2 N2 P1 113.3(4)
C17 N1 C1 118.1(5)
C17 N1 P1 124.4(4)
C1 N1 P1 114.7(4)
C41 N3 C3 122.5(5)
C41 N3 P2 123.6(5)
C3 N3 P2 114.0(4)
C53 N4 C4 117.9(5)
C53 N4 P2 125.4(4)
C4 N4 P2 115.7(4)
N1 C1 C2 104.7(5)
N1 C1 H1A 110.8
C2 C1 H1A 110.8
N1 C1 H1B 110.8
C2 C1 H1B 110.8
H1A C1 H1B 108.9
N2 C2 C1 104.3(5)
N2 C2 H2A 110.9
C1 C2 H2A 110.9
N2 C2 H2B 110.9
C1 C2 H2B 110.9
H2A C2 H2B 108.9
N4 C4 C3 103.6(5)
N4 C4 H4A 111.0
C3 C4 H4A 111.0
N4 C4 H4B 111.0
C3 C4 H4B 111.0
H4A C4 H4B 109.0
N3 C3 C4 104.6(5)
N3 C3 H3A 110.8
C4 C3 H3A 110.8
N3 C3 H3B 110.8
C4 C3 H3B 110.8
H3A C3 H3B 108.9
C29 C30 C31 119.7(7)
C29 C30 C38 124.2(6)
C31 C30 C38 116.1(6)
C30 C29 C34 121.7(6)
C30 C29 N2 119.6(6)
C34 C29 N2 118.6(6)
C21 C22 C17 116.4(6)
C21 C22 C23 122.3(7)
C17 C22 C23 121.3(6)
C19 C18 C17 117.5(7)
C19 C18 C26 120.1(6)
C17 C18 C26 122.4(6)
C33 C34 C29 117.5(7)
C33 C34 C35 119.1(7)
C29 C34 C35 123.4(6)
C18 C17 N1 117.9(6)
C18 C17 C22 122.0(6)
N1 C17 C22 120.0(6)
C18 C26 C27 112.5(6)
C18 C26 C28 111.1(6)
C27 C26 C28 108.9(6)
C18 C26 H26 108.1
C27 C26 H26 108.1
C28 C26 H26 108.1
C39 C38 C30 112.5(6)
C39 C38 C40 110.1(6)
C30 C38 C40 110.3(6)
C39 C38 H38 107.9
C30 C38 H38 107.9
C40 C38 H38 107.9
C36 C35 C37 109.9(8)
C36 C35 C34 110.6(6)
C37 C35 C34 116.0(7)
C36 C35 H35 106.6
C37 C35 H35 106.6
C34 C35 H35 106.6
C20 C19 C18 121.8(7)
C20 C19 H19 119.1
C18 C19 H19 119.1
C20 C21 C22 121.4(7)
C20 C21 H21 119.3
C22 C21 H21 119.3
C19 C20 C21 121.0(7)
C19 C20 H20 119.5
C21 C20 H20 119.5
C32 C33 C34 121.6(7)
C32 C33 H33 119.2
C34 C33 H33 119.2
C26 C27 H27A 109.5
C26 C27 H27B 109.5
H27A C27 H27B 109.5
C26 C27 H27C 109.5
H27A C27 H27C 109.5
H27B C27 H27C 109.5
C38 C39 H39A 109.5
C38 C39 H39B 109.5
H39A C39 H39B 109.5
C38 C39 H39C 109.5
H39A C39 H39C 109.5
H39B C39 H39C 109.5
C26 C28 H28A 109.5
C26 C28 H28B 109.5
H28A C28 H28B 109.5
C26 C28 H28C 109.5
H28A C28 H28C 109.5
H28B C28 H28C 109.5
C31 C32 C33 119.9(7)
C31 C32 H32 120.1
C33 C32 H32 120.1
C32 C31 C30 119.5(7)
C32 C31 H31 120.3
C30 C31 H31 120.3
C38 C40 H40A 109.5
C38 C40 H40B 109.5
H40A C40 H40B 109.5
C38 C40 H40C 109.5
H40A C40 H40C 109.5
H40B C40 H40C 109.5
C22 C23 C25 110.1(7)
C22 C23 C24 110.2(8)
C25 C23 C24 109.4(8)
C22 C23 H23 109.1
C25 C23 H23 109.1
C24 C23 H23 109.1
C35 C36 H36A 109.5
C35 C36 H36B 109.5
H36A C36 H36B 109.5
C35 C36 H36C 109.5
H36A C36 H36C 109.5
H36B C36 H36C 109.5
C43 C42 C41 117.3(8)
C43 C42 C50 118.4(8)
C41 C42 C50 124.2(7)
C46 C41 C42 122.5(7)
C46 C41 N3 120.5(7)
C42 C41 N3 116.9(7)
C41 C46 C45 118.6(8)
C41 C46 C47 122.2(7)
C45 C46 C47 119.0(8)
C46 C47 C48 113.8(7)
C46 C47 C49 110.0(7)
C48 C47 C49 108.8(7)
C46 C47 H47 108.0
C48 C47 H47 108.0
C49 C47 H47 108.0
C47 C49 H49A 109.5
C47 C49 H49B 109.5
H49A C49 H49B 109.5
C47 C49 H49C 109.5
H49A C49 H49C 109.5
H49B C49 H49C 109.5
C44 C45 C46 119.1(9)
C44 C45 H45 120.5
C46 C45 H45 120.5
C52 C50 C42 112.4(7)
C52 C50 C51 111.3(8)
C42 C50 C51 109.4(9)
C52 C50 H50 107.8
C42 C50 H50 107.8
C51 C50 H50 107.8
C43 C44 C45 122.1(8)
C43 C44 H44 119.0
C45 C44 H44 119.0
C44 C43 C42 120.3(9)
C44 C43 H43 119.9
C42 C43 H43 119.9
C47 C48 H48A 109.5
C47 C48 H48B 109.5
H48A C48 H48B 109.5
C47 C48 H48C 109.5
H48A C48 H48C 109.5
H48B C48 H48C 109.5
C50 C52 H52A 109.5
C50 C52 H52B 109.5
H52A C52 H52B 109.5
C50 C52 H52C 109.5
H52A C52 H52C 109.5
H52B C52 H52C 109.5
C50 C51 H51A 109.5
C50 C51 H51B 109.5
H51A C51 H51B 109.5
C50 C51 H51C 109.5
H51A C51 H51C 109.5
H51B C51 H51C 109.5
C54 C53 C58 121.4(6)
C54 C53 N4 118.7(6)
C58 C53 N4 119.9(6)
C56 C55 C54 121.0(8)
C56 C55 H55 119.5
C54 C55 H55 119.5
C53 C54 C55 118.9(6)
C53 C54 C59 122.6(6)
C55 C54 C59 118.4(7)
C57 C58 C53 117.4(7)
C57 C58 C62 119.3(6)
C53 C58 C62 123.3(6)
C56 C57 C58 121.9(7)
C56 C57 H57 119.1
C58 C57 H57 119.1
C64 C62 C58 110.0(7)
C64 C62 C63 112.5(7)
C58 C62 C63 111.7(6)
C64 C62 H62 107.5
C58 C62 H62 107.5
C63 C62 H62 107.5
C59 C60 H60A 109.5
C59 C60 H60B 109.5
H60A C60 H60B 109.5
C59 C60 H60C 109.5
H60A C60 H60C 109.5
H60B C60 H60C 109.5
C57 C56 C55 119.3(7)
C57 C56 H56 120.4
C55 C56 H56 120.4
C59 C61 H61A 109.5
C59 C61 H61B 109.5
H61A C61 H61B 109.5
C59 C61 H61C 109.5
H61A C61 H61C 109.5
H61B C61 H61C 109.5
C54 C59 C61 112.5(6)
C54 C59 C60 111.4(6)
C61 C59 C60 109.4(6)
C54 C59 H59 107.8
C61 C59 H59 107.8
C60 C59 H59 107.8
C62 C63 H63A 109.5
C62 C63 H63B 109.5
H63A C63 H63B 109.5
C62 C63 H63C 109.5
H63A C63 H63C 109.5
H63B C63 H63C 109.5
C62 C64 H64A 109.5
C62 C64 H64B 109.5
H64A C64 H64B 109.5
C62 C64 H64C 109.5
H64A C64 H64C 109.5
H64B C64 H64C 109.5
C77 N6 C6 121.0(6)
C77 N6 P3 123.8(5)
C6 N6 P3 115.0(4)
C101 N8 C8 118.5(5)
C101 N8 P4 124.5(5)
C8 N8 P4 114.7(4)
C89 N7 C7 122.3(6)
C89 N7 P4 123.9(5)
C7 N7 P4 113.7(4)
C65 N5 C5 117.0(5)
C65 N5 P3 124.7(5)
C5 N5 P3 116.7(4)
N8 C8 C7 105.2(5)
N8 C8 H8A 110.7
C7 C8 H8A 110.7
N8 C8 H8B 110.7
C7 C8 H8B 110.7
H8A C8 H8B 108.8
N6 C6 C5 103.9(5)
N6 C6 H6A 111.0
C5 C6 H6A 111.0
N6 C6 H6B 111.0
C5 C6 H6B 111.0
H6A C6 H6B 109.0
N5 C5 C6 102.1(5)
N5 C5 H5A 111.3
C6 C5 H5A 111.3
N5 C5 H5B 111.3
C6 C5 H5B 111.3
H5A C5 H5B 109.2
C8 C7 N7 104.0(6)
C8 C7 H7A 111.0
N7 C7 H7A 111.0
C8 C7 H7B 111.0
N7 C7 H7B 111.0
H7A C7 H7B 109.0
C65 C70 C69 118.4(6)
C65 C70 C71 121.8(6)
C69 C70 C71 119.8(6)
C70 C65 C66 121.2(6)
C70 C65 N5 119.1(6)
C66 C65 N5 119.5(6)
C67 C66 C65 117.0(7)
C67 C66 C74 121.1(7)
C65 C66 C74 121.8(6)
C68 C69 C70 121.7(7)
C68 C69 H69 119.2
C70 C69 H69 119.2
C72 C71 C70 112.7(6)
C72 C71 C73 111.3(6)
C70 C71 C73 110.5(5)
C72 C71 H71 107.3
C70 C71 H71 107.3
C73 C71 H71 107.3
C71 C72 H72A 109.5
C71 C72 H72B 109.5
H72A C72 H72B 109.5
C71 C72 H72C 109.5
H72A C72 H72C 109.5
H72B C72 H72C 109.5
C67 C68 C69 119.4(7)
C67 C68 H68 120.3
C69 C68 H68 120.3
C71 C73 H73A 109.5
C71 C73 H73B 109.5
H73A C73 H73B 109.5
C71 C73 H73C 109.5
H73A C73 H73C 109.5
H73B C73 H73C 109.5
C66 C74 C75 111.3(7)
C66 C74 C76 110.2(6)
C75 C74 C76 109.8(7)
C66 C74 H74 108.5
C75 C74 H74 108.5
C76 C74 H74 108.5
C68 C67 C66 122.2(7)
C68 C67 H67 118.9
C66 C67 H67 118.9
C74 C76 H76A 109.5
C74 C76 H76B 109.5
H76A C76 H76B 109.5
C74 C76 H76C 109.5
H76A C76 H76C 109.5
H76B C76 H76C 109.5
C74 C75 H75A 109.5
C74 C75 H75B 109.5
H75A C75 H75B 109.5
C74 C75 H75C 109.5
H75A C75 H75C 109.5
H75B C75 H75C 109.5
C81 C82 C77 117.9(7)
C81 C82 C83 119.8(7)
C77 C82 C83 122.2(6)
C83 C84 H84A 109.5
C83 C84 H84B 109.5
H84A C84 H84B 109.5
C83 C84 H84C 109.5
H84A C84 H84C 109.5
H84B C84 H84C 109.5
C85 C83 C82 110.2(7)
C85 C83 C84 110.6(6)
C82 C83 C84 111.7(6)
C85 C83 H83 108.0
C82 C83 H83 108.0
C84 C83 H83 108.0
C82 C77 C78 120.7(7)
C82 C77 N6 120.6(6)
C78 C77 N6 118.6(7)
C79 C80 C81 119.2(8)
C79 C80 H80 120.4
C81 C80 H80 120.4
C80 C81 C82 120.8(8)
C80 C81 H81 119.6
C82 C81 H81 119.6
C80 C79 C78 123.0(8)
C80 C79 H79 118.5
C78 C79 H79 118.5
C79 C78 C77 118.4(8)
C79 C78 C86 120.0(7)
C77 C78 C86 121.6(7)
C88 C86 C87 108.0(9)
C88 C86 C78 111.8(8)
C87 C86 C78 116.1(8)
C88 C86 H86 106.8
C87 C86 H86 106.8
C78 C86 H86 106.8
C83 C85 H85A 109.5
C83 C85 H85B 109.5
H85A C85 H85B 109.5
C83 C85 H85C 109.5
H85A C85 H85C 109.5
H85B C85 H85C 109.5
C90 C89 C94 121.6(7)
C90 C89 N7 119.2(7)
C94 C89 N7 119.0(7)
C95 C97 H97A 109.5
C95 C97 H97B 109.5
H97A C97 H97B 109.5
C95 C97 H97C 109.5
H97A C97 H97C 109.5
H97B C97 H97C 109.5
C94 C95 C96 112.2(7)
C94 C95 C97 111.0(7)
C96 C95 C97 109.8(7)
C94 C95 H95 107.9
C96 C95 H95 107.9
C97 C95 H95 107.9
C93 C94 C89 116.4(7)
C93 C94 C95 120.0(7)
C89 C94 C95 123.6(6)
C91 C90 C89 117.7(8)
C91 C90 C98 119.2(7)
C89 C90 C98 123.0(7)
C92 C93 C94 122.1(8)
C92 C93 H93 118.9
C94 C93 H93 118.9
C93 C92 C91 120.8(8)
C93 C92 H92 119.6
C91 C92 H92 119.6
C92 C91 C90 121.2(8)
C92 C91 H91 119.4
C90 C91 H91 119.4
C95 C96 H96A 109.5
C95 C96 H96B 109.5
H96A C96 H96B 109.5
C95 C96 H96C 109.5
H96A C96 H96C 109.5
H96B C96 H96C 109.5
C99 C98 C100 113.2(11)
C99 C98 C90 112.9(8)
C100 C98 C90 110.8(9)
C99 C98 H98 106.5
C100 C98 H98 106.5
C90 C98 H98 106.5
C98 C100 H10A 109.5
C98 C100 H10B 109.5
H10A C100 H10B 109.5
C98 C100 H10C 109.5
H10A C100 H10C 109.5
H10B C100 H10C 109.5
C102 C101 C106 122.0(6)
C102 C101 N8 120.9(6)
C106 C101 N8 117.1(6)
C105 C106 C101 115.7(7)
C105 C106 C107 121.4(7)
C101 C106 C107 122.9(6)
C101 C102 C103 118.7(7)
C101 C102 C110 123.3(7)
C103 C102 C110 118.0(7)
C106 C107 C108 112.1(6)
C106 C107 C109 112.0(7)
C108 C107 C109 109.1(6)
C106 C107 H107 107.8
C108 C107 H107 107.8
C109 C107 H107 107.8
C107 C109 H10D 109.5
C107 C109 H10E 109.5
H10D C109 H10E 109.5
C107 C109 H10F 109.5
H10D C109 H10F 109.5
H10E C109 H10F 109.5
C104 C105 C106 123.7(8)
C104 C105 H105 118.2
C106 C105 H105 118.2
C107 C108 H10G 109.5
C107 C108 H10H 109.5
H10G C108 H10H 109.5
C107 C108 H10I 109.5
H10G C108 H10I 109.5
H10H C108 H10I 109.5
C104 C103 C102 120.1(8)
C104 C103 H103 119.9
C102 C103 H103 119.9
C111 C110 C102 111.2(7)
C111 C110 C112 110.3(8)
C102 C110 C112 111.3(7)
C111 C110 H110 108.0
C102 C110 H110 108.0
C112 C110 H110 108.0
C105 C104 C103 119.7(7)
C105 C104 H104 120.1
C103 C104 H104 120.1
C110 C112 H11A 109.5
C110 C112 H11B 109.5
H11A C112 H11B 109.5
C110 C112 H11C 109.5
H11A C112 H11C 109.5
H11B C112 H11C 109.5
C110 C111 H11D 109.5
C110 C111 H11E 109.5
H11D C111 H11E 109.5
C110 C111 H11F 109.5
H11D C111 H11F 109.5
H11E C111 H11F 109.5
C137 N11 C11 120.7(5)
C137 N11 P6 125.1(4)
C11 N11 P6 114.0(4)
C113 N9 C9 117.1(5)
C113 N9 P5 124.6(4)
C9 N9 P5 116.1(4)
C149 N12 C12 117.4(5)
C149 N12 P6 125.1(4)
C12 N12 P6 114.7(4)
C125 N10 C10 120.6(5)
C125 N10 P5 124.5(4)
C10 N10 P5 114.6(4)
N12 C12 C11 104.3(6)
N12 C12 H12A 110.9
C11 C12 H12A 110.9
N12 C12 H12B 110.9
C11 C12 H12B 110.9
H12A C12 H12B 108.9
N11 C11 C12 103.7(5)
N11 C11 H11G 111.0
C12 C11 H11G 111.0
N11 C11 H11H 111.0
C12 C11 H11H 111.0
H11G C11 H11H 109.0
N9 C9 C10 103.4(6)
N9 C9 H9A 111.1
C10 C9 H9A 111.1
N9 C9 H9B 111.1
C10 C9 H9B 111.1
H9A C9 H9B 109.1
N10 C10 C9 103.4(5)
N10 C10 H10J 111.1
C9 C10 H10J 111.1
N10 C10 H10K 111.1
C9 C10 H10K 111.1
H10J C10 H10K 109.0
C126 C125 N10 121.6(6)
C126 C125 C130 119.4(7)
N10 C125 C130 118.9(6)
C127 C126 C125 120.3(7)
C127 C126 C131 117.3(7)
C125 C126 C131 122.5(6)
C117 C118 C113 116.8(7)
C117 C118 C119 120.0(7)
C113 C118 C119 123.2(6)
C114 C113 C118 123.3(6)
C114 C113 N9 119.7(6)
C118 C113 N9 117.0(6)
C116 C117 C118 121.7(7)
C116 C117 H117 119.2
C118 C117 H117 119.2
C118 C119 C120 113.0(6)
C118 C119 C121 111.8(6)
C120 C119 C121 111.3(6)
C118 C119 H119 106.8
C120 C119 H119 106.8
C121 C119 H119 106.8
C119 C121 H12C 109.5
C119 C121 H12D 109.5
H12C C121 H12D 109.5
C119 C121 H12E 109.5
H12C C121 H12E 109.5
H12D C121 H12E 109.5
C113 C114 C115 116.7(7)
C113 C114 C122 123.2(7)
C115 C114 C122 120.0(7)
C129 C130 C125 118.3(7)
C129 C130 C134 120.5(7)
C125 C130 C134 121.1(7)
C119 C120 H12F 109.5
C119 C120 H12G 109.5
H12F C120 H12G 109.5
C119 C120 H12H 109.5
H12F C120 H12H 109.5
H12G C120 H12H 109.5
C115 C116 C117 119.6(7)
C115 C116 H116 120.2
C117 C116 H116 120.2
C131 C132 H13A 109.5
C131 C132 H13B 109.5
H13A C132 H13B 109.5
C131 C132 H13C 109.5
H13A C132 H13C 109.5
H13B C132 H13C 109.5
C126 C127 C128 119.9(8)
C126 C127 H127 120.1
C128 C127 H127 120.1
C129 C128 C127 120.7(8)
C129 C128 H128 119.7
C127 C128 H128 119.7
C123 C122 C114 112.8(7)
C123 C122 C124 110.9(8)
C114 C122 C124 112.7(7)
C123 C122 H122 106.7
C114 C122 H122 106.7
C124 C122 H122 106.7
C131 C133 H13D 109.5
C131 C133 H13E 109.5
H13D C133 H13E 109.5
C131 C133 H13F 109.5
H13D C133 H13F 109.5
H13E C133 H13F 109.5
C126 C131 C133 111.7(6)
C126 C131 C132 112.6(6)
C133 C131 C132 109.9(6)
C126 C131 H131 107.5
C133 C131 H131 107.5
C132 C131 H131 107.5
C116 C115 C114 121.9(7)
C116 C115 H115 119.0
C114 C115 H115 119.0
C135 C134 C136 106.0(10)
C135 C134 C130 113.4(7)
C136 C134 C130 111.7(9)
C135 C134 H134 108.5
C136 C134 H134 108.5
C130 C134 H134 108.5
C128 C129 C130 121.3(8)
C128 C129 H129 119.3
C130 C129 H129 119.3
C153 C154 C149 118.0(7)
C153 C154 C155 120.9(7)
C149 C154 C155 121.0(6)
C149 C150 C151 117.3(7)
C149 C150 C158 123.4(6)
C151 C150 C158 119.2(6)
C150 C158 C159 110.9(6)
C150 C158 C160 112.4(6)
C159 C158 C160 110.7(6)
C150 C158 H158 107.5
C159 C158 H158 107.5
C160 C158 H158 107.5
C150 C149 C154 121.7(6)
C150 C149 N12 117.6(6)
C154 C149 N12 120.7(6)
C137 C142 C141 115.9(7)
C137 C142 C143 124.1(7)
C141 C142 C143 120.0(7)
C158 C160 H16A 109.5
C158 C160 H16B 109.5
H16A C160 H16B 109.5
C158 C160 H16C 109.5
H16A C160 H16C 109.5
H16B C160 H16C 109.5
C142 C143 C144 112.8(7)
C142 C143 C145 110.5(6)
C144 C143 C145 108.6(7)
C142 C143 H143 108.2
C144 C143 H143 108.2
C145 C143 H143 108.2
C143 C145 H14A 109.5
C143 C145 H14B 109.5
H14A C145 H14B 109.5
C143 C145 H14C 109.5
H14A C145 H14C 109.5
H14B C145 H14C 109.5
C151 C152 C153 120.0(7)
C151 C152 H152 120.0
C153 C152 H152 120.0
C138 C137 C142 123.5(7)
C138 C137 N11 117.2(7)
C142 C137 N11 119.3(6)
C154 C155 C156 110.4(7)
C154 C155 C157 111.5(7)
C156 C155 C157 110.8(7)
C154 C155 H155 108.0
C156 C155 H155 108.0
C157 C155 H155 108.0
C137 C138 C139 117.6(8)
C137 C138 C146 124.3(7)
C139 C138 C146 118.1(7)
C154 C153 C152 121.8(8)
C154 C153 H153 119.1
C152 C153 H153 119.1
C152 C151 C150 121.1(7)
C152 C151 H151 119.4
C150 C151 H151 119.4
C158 C159 H15A 109.5
C158 C159 H15B 109.5
H15A C159 H15B 109.5
C158 C159 H15C 109.5
H15A C159 H15C 109.5
H15B C159 H15C 109.5
C143 C144 H14D 109.5
C143 C144 H14E 109.5
H14D C144 H14E 109.5
C143 C144 H14F 109.5
H14D C144 H14F 109.5
H14E C144 H14F 109.5
C140 C141 C142 123.3(8)
C140 C141 H141 118.4
C142 C141 H141 118.4
C140 C139 C138 120.5(8)
C140 C139 H139 119.8
C138 C139 H139 119.8
C141 C140 C139 119.2(8)
C141 C140 H140 120.4
C139 C140 H140 120.4
C155 C156 H15D 109.5
C155 C156 H15E 109.5
H15D C156 H15E 109.5
C155 C156 H15F 109.5
H15D C156 H15F 109.5
H15E C156 H15F 109.5
C155 C157 H15G 109.5
C155 C157 H15H 109.5
H15G C157 H15H 109.5
C155 C157 H15I 109.5
H15G C157 H15I 109.5
H15H C157 H15I 109.5
C122 C124 H12I 109.5
C122 C124 H12J 109.5
H12I C124 H12J 109.5
C122 C124 H12K 109.5
H12I C124 H12K 109.5
H12J C124 H12K 109.5
C122 C123 H12L 109.5
C122 C123 H12M 109.5
H12L C123 H12M 109.5
C122 C123 H12N 109.5
H12L C123 H12N 109.5
H12M C123 H12N 109.5
C148 C146 C138 118.8(8)
C148 C146 C147 108.8(9)
C138 C146 C147 111.5(8)
C148 C146 H146 105.6
C138 C146 H146 105.6
C147 C146 H146 105.6
C185 N15 C15 120.0(5)
C185 N15 P8 125.1(4)
C15 N15 P8 114.4(4)
C173 N14 C14 122.0(6)
C173 N14 P7 123.5(5)
C14 N14 P7 114.4(4)
C161 N13 C13 119.1(5)
C161 N13 P7 124.3(4)
C13 N13 P7 115.7(4)
C197 N16 C16 118.8(5)
C197 N16 P8 124.1(4)
C16 N16 P8 115.0(4)
N16 C16 C15 105.4(5)
N16 C16 H16D 110.7
C15 C16 H16D 110.7
N16 C16 H16E 110.7
C15 C16 H16E 110.7
H16D C16 H16E 108.8
N13 C13 C14 103.8(5)
N13 C13 H13G 111.0
C14 C13 H13G 111.0
N13 C13 H13H 111.0
C14 C13 H13H 111.0
H13G C13 H13H 109.0
N15 C15 C16 102.9(5)
N15 C15 H15J 111.2
C16 C15 H15J 111.2
N15 C15 H15K 111.2
C16 C15 H15K 111.2
H15J C15 H15K 109.1
N14 C14 C13 104.6(5)
N14 C14 H14G 110.8
C13 C14 H14G 110.8
N14 C14 H14H 110.8
C13 C14 H14H 110.8
H14G C14 H14H 108.9
C165 C166 C161 118.0(7)
C165 C166 C167 119.6(6)
C161 C166 C167 122.3(6)
C163 C162 C161 117.5(6)
C163 C162 C170 118.8(6)
C161 C162 C170 123.7(6)
C164 C163 C162 121.1(7)
C164 C163 H163 119.5
C162 C163 H163 119.5
C166 C161 C162 122.3(6)
C166 C161 N13 120.4(6)
C162 C161 N13 117.2(6)
C162 C170 C172 111.8(5)
C162 C170 C171 111.4(6)
C172 C170 C171 110.4(6)
C162 C170 H170 107.7
C172 C170 H170 107.7
C171 C170 H170 107.7
C166 C165 C164 121.4(7)
C166 C165 H165 119.3
C164 C165 H165 119.3
C163 C164 C165 119.6(7)
C163 C164 H164 120.2
C165 C164 H164 120.2
C166 C167 C168 111.7(7)
C166 C167 C169 110.5(6)
C168 C167 C169 112.3(6)
C166 C167 H167 107.3
C168 C167 H167 107.3
C169 C167 H167 107.3
C170 C172 H17A 109.5
C170 C172 H17B 109.5
H17A C172 H17B 109.5
C170 C172 H17C 109.5
H17A C172 H17C 109.5
H17B C172 H17C 109.5
C170 C171 H17D 109.5
C170 C171 H17E 109.5
H17D C171 H17E 109.5
C170 C171 H17F 109.5
H17D C171 H17F 109.5
H17E C171 H17F 109.5
C167 C169 H16F 109.5
C167 C169 H16G 109.5
H16F C169 H16G 109.5
C167 C169 H16H 109.5
H16F C169 H16H 109.5
H16G C169 H16H 109.5
C174 C173 C178 122.7(7)
C174 C173 N14 118.3(6)
C178 C173 N14 118.9(7)
C173 C174 C175 115.4(7)
C173 C174 C182 123.6(6)
C175 C174 C182 120.9(7)
C174 C182 C183 112.7(7)
C174 C182 C184 109.0(7)
C183 C182 C184 110.4(7)
C174 C182 H182 108.2
C183 C182 H182 108.2
C184 C182 H182 108.2
C177 C178 C173 117.4(8)
C177 C178 C179 119.8(7)
C173 C178 C179 122.7(7)
C176 C175 C174 121.9(8)
C176 C175 H175 119.0
C174 C175 H175 119.0
C182 C184 H18A 109.5
C182 C184 H18B 109.5
H18A C184 H18B 109.5
C182 C184 H18C 109.5
H18A C184 H18C 109.5
H18B C184 H18C 109.5
C177 C176 C175 119.5(8)
C177 C176 H176 120.3
C175 C176 H176 120.3
C180 C179 C181 109.8(8)
C180 C179 C178 112.2(8)
C181 C179 C178 112.9(8)
C180 C179 H179 107.2
C181 C179 H179 107.2
C178 C179 H179 107.2
C182 C183 H18D 109.5
C182 C183 H18E 109.5
H18D C183 H18E 109.5
C182 C183 H18F 109.5
H18D C183 H18F 109.5
H18E C183 H18F 109.5
C176 C177 C178 122.9(9)
C176 C177 H177 118.5
C178 C177 H177 118.5
C167 C168 H16I 109.5
C167 C168 H16J 109.5
H16I C168 H16J 109.5
C167 C168 H16K 109.5
H16I C168 H16K 109.5
H16J C168 H16K 109.5
C186 C185 C190 122.0(6)
C186 C185 N15 117.9(6)
C190 C185 N15 120.0(6)
C189 C190 C185 117.1(7)
C189 C190 C191 119.3(6)
C185 C190 C191 123.6(6)
C190 C191 C193 112.8(6)
C190 C191 C192 111.2(6)
C193 C191 C192 109.2(6)
C190 C191 H191 107.8
C193 C191 H191 107.8
C192 C191 H191 107.8
C187 C188 C189 120.7(7)
C187 C188 H188 119.7
C189 C188 H188 119.7
C191 C192 H19A 109.5
C191 C192 H19B 109.5
H19A C192 H19B 109.5
C191 C192 H19C 109.5
H19A C192 H19C 109.5
H19B C192 H19C 109.5
C188 C187 C186 120.3(7)
C188 C187 H187 119.9
C186 C187 H187 119.9
C191 C193 H19D 109.5
C191 C193 H19E 109.5
H19D C193 H19E 109.5
C191 C193 H19F 109.5
H19D C193 H19F 109.5
H19E C193 H19F 109.5
C188 C189 C190 121.5(7)
C188 C189 H189 119.2
C190 C189 H189 119.2
C199 C198 C197 118.7(7)
C199 C198 C203 119.5(6)
C197 C198 C203 121.8(6)
C198 C197 N16 118.7(6)
C198 C197 C202 120.8(6)
N16 C197 C202 120.2(6)
C201 C202 C197 117.5(7)
C201 C202 C206 120.5(7)
C197 C202 C206 122.1(6)
C200 C201 C202 121.5(7)
C200 C201 H201 119.2
C202 C201 H201 119.2
C199 C200 C201 120.2(7)
C199 C200 H200 119.9
C201 C200 H200 119.9
C200 C199 C198 121.3(7)
C200 C199 H199 119.3
C198 C199 H199 119.3
C203 C204 H20A 109.5
C203 C204 H20B 109.5
H20A C204 H20B 109.5
C203 C204 H20C 109.5
H20A C204 H20C 109.5
H20B C204 H20C 109.5
C198 C203 C204 111.3(6)
C198 C203 C205 109.9(6)
C204 C203 C205 110.7(6)
C198 C203 H203 108.3
C204 C203 H203 108.3
C205 C203 H203 108.3
C203 C205 H20D 109.5
C203 C205 H20E 109.5
H20D C205 H20E 109.5
C203 C205 H20F 109.5
H20D C205 H20F 109.5
H20E C205 H20F 109.5
C202 C206 C207 112.6(7)
C202 C206 C208 110.0(8)
C207 C206 C208 113.6(9)
C202 C206 H206 106.8
C207 C206 H206 106.8
C208 C206 H206 106.8
C206 C207 H20G 109.5
C206 C207 H20H 109.5
H20G C207 H20H 109.5
C206 C207 H20I 109.5
H20G C207 H20I 109.5
H20H C207 H20I 109.5
C206 C208 H20J 109.5
C206 C208 H20K 109.5
H20J C208 H20K 109.5
C206 C208 H20L 109.5
H20J C208 H20L 109.5
H20K C208 H20L 109.5
C35 C37 H37A 109.5
C35 C37 H37B 109.5
H37A C37 H37B 109.5
C35 C37 H37C 109.5
H37A C37 H37C 109.5
H37B C37 H37C 109.5
C187 C186 C185 118.4(7)
C187 C186 C194 117.1(7)
C185 C186 C194 124.5(6)
C196 C194 C195 110.3(8)
C196 C194 C186 111.8(7)
C195 C194 C186 112.8(6)
C196 C194 H194 107.2
C195 C194 H194 107.2
C186 C194 H194 107.2
C194 C196 H19G 109.5
C194 C196 H19H 109.5
H19G C196 H19H 109.5
C194 C196 H19I 109.5
H19G C196 H19I 109.5
H19H C196 H19I 109.5
C194 C195 H19J 109.5
C194 C195 H19K 109.5
H19J C195 H19K 109.5
C194 C195 H19L 109.5
H19J C195 H19L 109.5
H19K C195 H19L 109.5
C23 C25 H25A 109.5
C23 C25 H25B 109.5
H25A C25 H25B 109.5
C23 C25 H25C 109.5
H25A C25 H25C 109.5
H25B C25 H25C 109.5
C23 C24 H24A 109.5
C23 C24 H24B 109.5
H24A C24 H24B 109.5
C23 C24 H24C 109.5
H24A C24 H24C 109.5
H24B C24 H24C 109.5
C146 C148 H14I 109.5
C146 C148 H14J 109.5
H14I C148 H14J 109.5
C146 C148 H14K 109.5
H14I C148 H14K 109.5
H14J C148 H14K 109.5
C146 C147 H14L 109.5
C146 C147 H14M 109.5
H14L C147 H14M 109.5
C146 C147 H14N 109.5
H14L C147 H14N 109.5
H14M C147 H14N 109.5
C179 C180 H18G 109.5
C179 C180 H18H 109.5
H18G C180 H18H 109.5
C179 C180 H18I 109.5
H18G C180 H18I 109.5
H18H C180 H18I 109.5
C179 C181 H18J 109.5
C179 C181 H18K 109.5
H18J C181 H18K 109.5
C179 C181 H18L 109.5
H18J C181 H18L 109.5
H18K C181 H18L 109.5
C134 C135 H13I 109.5
C134 C135 H13J 109.5
H13I C135 H13J 109.5
C134 C135 H13K 109.5
H13I C135 H13K 109.5
H13J C135 H13K 109.5
C134 C136 H13L 109.5
C134 C136 H13M 109.5
H13L C136 H13M 109.5
C134 C136 H13N 109.5
H13L C136 H13N 109.5
H13M C136 H13N 109.5
C86 C87 H87A 109.5
C86 C87 H87B 109.5
H87A C87 H87B 109.5
C86 C87 H87C 109.5
H87A C87 H87C 109.5
H87B C87 H87C 109.5
C86 C88 H88A 109.5
C86 C88 H88B 109.5
H88A C88 H88B 109.5
C86 C88 H88C 109.5
H88A C88 H88C 109.5
H88B C88 H88C 109.5
C98 C99 H99A 109.5
C98 C99 H99B 109.5
H99A C99 H99B 109.5
C98 C99 H99C 109.5
H99A C99 H99C 109.5
H99B C99 H99C 109.5

loop_
_geom_bond_atom_site_label_1
_geom_bond_atom_site_label_2
_geom_bond_distance
Se3 P6 2.3451(19)
Se3 P5 2.3695(18)
P5 N10 1.680(5)
P5 N9 1.691(6)
P6 N11 1.677(5)
P6 N12 1.696(6)
Se4 P8 2.3440(18)
Se4 P7 2.3462(19)
Se1 P1 2.3466(19)
Se1 P2 2.3514(18)
Se2 P4 2.3474(19)
Se2 P3 2.3712(19)
P2 N3 1.681(5)
P2 N4 1.689(6)
P3 N6 1.672(6)
P3 N5 1.695(5)
P8 N15 1.679(5)
P8 N16 1.703(5)
P4 N7 1.682(6)
P4 N8 1.697(5)
P7 N14 1.680(6)
P7 N13 1.694(5)
P1 N2 1.684(5)
P1 N1 1.706(5)
N2 C29 1.441(8)
N2 C2 1.475(8)
N1 C17 1.425(8)
N1 C1 1.465(8)
N3 C41 1.434(9)
N3 C3 1.461(9)
N4 C53 1.442(8)
N4 C4 1.477(8)
C1 C2 1.507(9)
C1 H1A 0.9900
C1 H1B 0.9900
C2 H2A 0.9900
C2 H2B 0.9900
C4 C3 1.521(9)
C4 H4A 0.9900
C4 H4B 0.9900
C3 H3A 0.9900
C3 H3B 0.9900
C30 C29 1.379(10)
C30 C31 1.402(9)
C30 C38 1.541(10)
C29 C34 1.401(10)
C22 C21 1.400(9)
C22 C17 1.431(10)
C22 C23 1.491(10)
C18 C19 1.393(9)
C18 C17 1.411(9)
C18 C26 1.497(10)
C34 C33 1.390(10)
C34 C35 1.526(11)
C26 C27 1.535(10)
C26 C28 1.539(10)
C26 H26 1.0000
C38 C39 1.528(10)
C38 C40 1.548(9)
C38 H38 1.0000
C35 C36 1.499(12)
C35 C37 1.505(11)
C35 H35 1.0000
C19 C20 1.355(10)
C19 H19 0.9500
C21 C20 1.385(10)
C21 H21 0.9500
C20 H20 0.9500
C33 C32 1.388(11)
C33 H33 0.9500
C27 H27A 0.9800
C27 H27B 0.9800
C27 H27C 0.9800
C39 H39A 0.9800
C39 H39B 0.9800
C39 H39C 0.9800
C28 H28A 0.9800
C28 H28B 0.9800
C28 H28C 0.9800
C32 C31 1.386(11)
C32 H32 0.9500
C31 H31 0.9500
C40 H40A 0.9800
C40 H40B 0.9800
C40 H40C 0.9800
C23 C25 1.528(12)
C23 C24 1.535(12)
C23 H23 1.0000
C36 H36A 0.9800
C36 H36B 0.9800
C36 H36C 0.9800
C42 C43 1.411(11)
C42 C41 1.430(11)
C42 C50 1.533(12)
C41 C46 1.380(11)
C46 C45 1.413(11)
C46 C47 1.507(11)
C47 C48 1.522(11)
C47 C49 1.549(11)
C47 H47 1.0000
C49 H49A 0.9800
C49 H49B 0.9800
C49 H49C 0.9800
C45 C44 1.408(12)
C45 H45 0.9500
C50 C52 1.495(13)
C50 C51 1.554(12)
C50 H50 1.0000
C44 C43 1.366(13)
C44 H44 0.9500
C43 H43 0.9500
C48 H48A 0.9800
C48 H48B 0.9800
C48 H48C 0.9800
C52 H52A 0.9800
C52 H52B 0.9800
C52 H52C 0.9800
C51 H51A 0.9800
C51 H51B 0.9800
C51 H51C 0.9800
C53 C54 1.378(9)
C53 C58 1.400(9)
C55 C56 1.374(10)
C55 C54 1.388(9)
C55 H55 0.9500
C54 C59 1.522(9)
C58 C57 1.394(10)
C58 C62 1.529(10)
C57 C56 1.369(11)
C57 H57 0.9500
C62 C64 1.517(10)
C62 C63 1.529(11)
C62 H62 1.0000
C60 C59 1.537(10)
C60 H60A 0.9800
C60 H60B 0.9800
C60 H60C 0.9800
C56 H56 0.9500
C61 C59 1.530(9)
C61 H61A 0.9800
C61 H61B 0.9800
C61 H61C 0.9800
C59 H59 1.0000
C63 H63A 0.9800
C63 H63B 0.9800
C63 H63C 0.9800
C64 H64A 0.9800
C64 H64B 0.9800
C64 H64C 0.9800
N6 C77 1.427(8)
N6 C6 1.468(8)
N8 C101 1.456(8)
N8 C8 1.466(9)
N7 C89 1.437(8)
N7 C7 1.478(9)
N5 C65 1.437(8)
N5 C5 1.488(9)
C8 C7 1.473(9)
C8 H8A 0.9900
C8 H8B 0.9900
C6 C5 1.548(9)
C6 H6A 0.9900
C6 H6B 0.9900
C5 H5A 0.9900
C5 H5B 0.9900
C7 H7A 0.9900
C7 H7B 0.9900
C70 C65 1.387(9)
C70 C69 1.390(9)
C70 C71 1.529(9)
C65 C66 1.416(9)
C66 C67 1.400(10)
C66 C74 1.518(10)
C69 C68 1.375(10)
C69 H69 0.9500
C71 C72 1.501(10)
C71 C73 1.544(10)
C71 H71 1.0000
C72 H72A 0.9800
C72 H72B 0.9800
C72 H72C 0.9800
C68 C67 1.359(11)
C68 H68 0.9500
C73 H73A 0.9800
C73 H73B 0.9800
C73 H73C 0.9800
C74 C75 1.538(11)
C74 C76 1.557(11)
C74 H74 1.0000
C67 H67 0.9500
C76 H76A 0.9800
C76 H76B 0.9800
C76 H76C 0.9800
C75 H75A 0.9800
C75 H75B 0.9800
C75 H75C 0.9800
C82 C81 1.397(10)
C82 C77 1.402(10)
C82 C83 1.532(10)
C84 C83 1.533(10)
C84 H84A 0.9800
C84 H84B 0.9800
C84 H84C 0.9800
C83 C85 1.527(10)
C83 H83 1.0000
C77 C78 1.411(10)
C80 C79 1.356(11)
C80 C81 1.395(12)
C80 H80 0.9500
C81 H81 0.9500
C79 C78 1.358(11)
C79 H79 0.9500
C78 C86 1.523(11)
C86 C88 1.476(14)
C86 C87 1.521(12)
C86 H86 1.0000
C85 H85A 0.9800
C85 H85B 0.9800
C85 H85C 0.9800
C89 C90 1.404(10)
C89 C94 1.420(10)
C97 C95 1.537(11)
C97 H97A 0.9800
C97 H97B 0.9800
C97 H97C 0.9800
C95 C94 1.514(10)
C95 C96 1.521(11)
C95 H95 1.0000
C94 C93 1.405(10)
C90 C91 1.396(10)
C90 C98 1.510(12)
C93 C92 1.351(11)
C93 H93 0.9500
C92 C91 1.366(12)
C92 H92 0.9500
C91 H91 0.9500
C96 H96A 0.9800
C96 H96B 0.9800
C96 H96C 0.9800
C98 C99 1.496(14)
C98 C100 1.501(14)
C98 H98 1.0000
C100 H10A 0.9800
C100 H10B 0.9800
C100 H10C 0.9800
C101 C102 1.386(10)
C101 C106 1.420(10)
C106 C105 1.370(10)
C106 C107 1.473(10)
C102 C103 1.392(10)
C102 C110 1.536(10)
C107 C108 1.531(10)
C107 C109 1.539(10)
C107 H107 1.0000
C109 H10D 0.9800
C109 H10E 0.9800
C109 H10F 0.9800
C105 C104 1.367(11)
C105 H105 0.9500
C108 H10G 0.9800
C108 H10H 0.9800
C108 H10I 0.9800
C103 C104 1.373(11)
C103 H103 0.9500
C110 C111 1.508(12)
C110 C112 1.536(11)
C110 H110 1.0000
C104 H104 0.9500
C112 H11A 0.9800
C112 H11B 0.9800
C112 H11C 0.9800
C111 H11D 0.9800
C111 H11E 0.9800
C111 H11F 0.9800
N11 C137 1.466(9)
N11 C11 1.471(8)
N9 C113 1.454(8)
N9 C9 1.475(8)
N12 C149 1.447(8)
N12 C12 1.480(8)
N10 C125 1.417(9)
N10 C10 1.469(8)
C12 C11 1.508(9)
C12 H12A 0.9900
C12 H12B 0.9900
C11 H11G 0.9900
C11 H11H 0.9900
C9 C10 1.527(9)
C9 H9A 0.9900
C9 H9B 0.9900
C10 H10J 0.9900
C10 H10K 0.9900
C125 C126 1.401(10)
C125 C130 1.418(10)
C126 C127 1.385(11)
C126 C131 1.511(10)
C118 C117 1.396(10)
C118 C113 1.406(9)
C118 C119 1.506(10)
C113 C114 1.395(9)
C117 C116 1.392(10)
C117 H117 0.9500
C119 C120 1.513(9)
C119 C121 1.537(10)
C119 H119 1.0000
C121 H12C 0.9800
C121 H12D 0.9800
C121 H12E 0.9800
C114 C115 1.409(10)
C114 C122 1.506(10)
C130 C129 1.412(11)
C130 C134 1.526(11)
C120 H12F 0.9800
C120 H12G 0.9800
C120 H12H 0.9800
C116 C115 1.367(11)
C116 H116 0.9500
C132 C131 1.531(10)
C132 H13A 0.9800
C132 H13B 0.9800
C132 H13C 0.9800
C127 C128 1.398(12)
C127 H127 0.9500
C128 C129 1.347(12)
C128 H128 0.9500
C122 C123 1.493(12)
C122 C124 1.530(12)
C122 H122 1.0000
C133 C131 1.520(10)
C133 H13D 0.9800
C133 H13E 0.9800
C133 H13F 0.9800
C131 H131 1.0000
C115 H115 0.9500
C134 C135 1.462(13)
C134 C136 1.510(14)
C134 H134 1.0000
C129 H129 0.9500
C154 C153 1.365(10)
C154 C149 1.417(10)
C154 C155 1.516(10)
C150 C149 1.393(9)
C150 C151 1.413(10)
C150 C158 1.509(10)
C158 C159 1.544(9)
C158 C160 1.548(10)
C158 H158 1.0000
C142 C137 1.393(11)
C142 C141 1.400(10)
C142 C143 1.496(11)
C160 H16A 0.9800
C160 H16B 0.9800
C160 H16C 0.9800
C143 C144 1.526(11)
C143 C145 1.557(10)
C143 H143 1.0000
C145 H14A 0.9800
C145 H14B 0.9800
C145 H14C 0.9800
C152 C151 1.369(10)
C152 C153 1.384(11)
C152 H152 0.9500
C137 C138 1.387(10)
C155 C156 1.542(12)
C155 C157 1.552(11)
C155 H155 1.0000
C138 C139 1.405(10)
C138 C146 1.506(12)
C153 H153 0.9500
C151 H151 0.9500
C159 H15A 0.9800
C159 H15B 0.9800
C159 H15C 0.9800
C144 H14D 0.9800
C144 H14E 0.9800
C144 H14F 0.9800
C141 C140 1.356(11)
C141 H141 0.9500
C139 C140 1.396(12)
C139 H139 0.9500
C140 H140 0.9500
C156 H15D 0.9800
C156 H15E 0.9800
C156 H15F 0.9800
C157 H15G 0.9800
C157 H15H 0.9800
C157 H15I 0.9800
C124 H12I 0.9800
C124 H12J 0.9800
C124 H12K 0.9800
C123 H12L 0.9800
C123 H12M 0.9800
C123 H12N 0.9800
C146 C148 1.497(12)
C146 C147 1.543(14)
C146 H146 1.0000
N15 C185 1.457(8)
N15 C15 1.471(8)
N14 C173 1.445(8)
N14 C14 1.452(8)
N13 C161 1.449(8)
N13 C13 1.467(8)
N16 C197 1.420(8)
N16 C16 1.453(8)
C16 C15 1.507(8)
C16 H16D 0.9900
C16 H16E 0.9900
C13 C14 1.524(9)
C13 H13G 0.9900
C13 H13H 0.9900
C15 H15J 0.9900
C15 H15K 0.9900
C14 H14G 0.9900
C14 H14H 0.9900
C166 C165 1.375(10)
C166 C161 1.399(9)
C166 C167 1.531(10)
C162 C163 1.399(9)
C162 C161 1.400(9)
C162 C170 1.503(9)
C163 C164 1.383(10)
C163 H163 0.9500
C170 C172 1.526(9)
C170 C171 1.534(10)
C170 H170 1.0000
C165 C164 1.396(10)
C165 H165 0.9500
C164 H164 0.9500
C167 C168 1.531(11)
C167 C169 1.544(10)
C167 H167 1.0000
C172 H17A 0.9800
C172 H17B 0.9800
C172 H17C 0.9800
C171 H17D 0.9800
C171 H17E 0.9800
C171 H17F 0.9800
C169 H16F 0.9800
C169 H16G 0.9800
C169 H16H 0.9800
C173 C174 1.397(10)
C173 C178 1.397(10)
C174 C175 1.444(10)
C174 C182 1.504(11)
C182 C183 1.536(11)
C182 C184 1.538(11)
C182 H182 1.0000
C178 C177 1.383(11)
C178 C179 1.551(11)
C175 C176 1.359(12)
C175 H175 0.9500
C184 H18A 0.9800
C184 H18B 0.9800
C184 H18C 0.9800
C176 C177 1.356(12)
C176 H176 0.9500
C179 C180 1.483(13)
C179 C181 1.504(12)
C179 H179 1.0000
C183 H18D 0.9800
C183 H18E 0.9800
C183 H18F 0.9800
C177 H177 0.9500
C168 H16I 0.9800
C168 H16J 0.9800
C168 H16K 0.9800
C185 C186 1.396(10)
C185 C190 1.400(9)
C190 C189 1.385(9)
C190 C191 1.493(10)
C191 C193 1.527(10)
C191 C192 1.531(10)
C191 H191 1.0000
C188 C187 1.369(10)
C188 C189 1.377(10)
C188 H188 0.9500
C192 H19A 0.9800
C192 H19B 0.9800
C192 H19C 0.9800
C187 C186 1.390(9)
C187 H187 0.9500
C193 H19D 0.9800
C193 H19E 0.9800
C193 H19F 0.9800
C189 H189 0.9500
C198 C199 1.378(9)
C198 C197 1.405(9)
C198 C203 1.521(10)
C197 C202 1.427(10)
C202 C201 1.385(9)
C202 C206 1.498(11)
C201 C200 1.381(11)
C201 H201 0.9500
C200 C199 1.375(10)
C200 H200 0.9500
C199 H199 0.9500
C204 C203 1.536(10)
C204 H20A 0.9800
C204 H20B 0.9800
C204 H20C 0.9800
C203 C205 1.556(10)
C203 H203 1.0000
C205 H20D 0.9800
C205 H20E 0.9800
C205 H20F 0.9800
C206 C207 1.511(12)
C206 C208 1.541(13)
C206 H206 1.0000
C207 H20G 0.9800
C207 H20H 0.9800
C207 H20I 0.9800
C208 H20J 0.9800
C208 H20K 0.9800
C208 H20L 0.9800
C37 H37A 0.9800
C37 H37B 0.9800
C37 H37C 0.9800
C186 C194 1.541(10)
C194 C196 1.489(12)
C194 C195 1.535(12)
C194 H194 1.0000
C196 H19G 0.9800
C196 H19H 0.9800
C196 H19I 0.9800
C195 H19J 0.9800
C195 H19K 0.9800
C195 H19L 0.9800
C25 H25A 0.9800
C25 H25B 0.9800
C25 H25C 0.9800
C24 H24A 0.9800
C24 H24B 0.9800
C24 H24C 0.9800
C148 H14I 0.9800
C148 H14J 0.9800
C148 H14K 0.9800
C147 H14L 0.9800
C147 H14M 0.9800
C147 H14N 0.9800
C180 H18G 0.9800
C180 H18H 0.9800
C180 H18I 0.9800
C181 H18J 0.9800
C181 H18K 0.9800
C181 H18L 0.9800
C135 H13I 0.9800
C135 H13J 0.9800
C135 H13K 0.9800
C136 H13L 0.9800
C136 H13M 0.9800
C136 H13N 0.9800
C87 H87A 0.9800
C87 H87B 0.9800
C87 H87C 0.9800
C88 H88A 0.9800
C88 H88B 0.9800
C88 H88C 0.9800
C99 H99A 0.9800
C99 H99B 0.9800
C99 H99C 0.9800

loop_
_platon_squeeze_void_nr
_platon_squeeze_void_average_x
_platon_squeeze_void_average_y
_platon_squeeze_void_average_z
_platon_squeeze_void_volume
_platon_squeeze_void_count_electrons
_platon_squeeze_void_content
1 0.439 0.749 0.250 547 119 ' '
2 0.056 0.067 0.833 7 1 ' '
3 0.561 0.252 0.749 545 121 ' '
4 0.183 0.389 0.216 17 3 ' '
5 0.289 0.892 0.723 15 3 ' '
6 0.296 0.968 0.743 6 1 ' '
7 0.711 0.108 0.277 16 2 ' '
8 0.704 0.032 0.257 5 1 ' '
9 0.817 0.611 0.784 17 3 ' '
10 0.944 0.933 0.167 7 1 ' '
